data_7014326
loop_
_publ_author_name
'Baumann, Stefan O.'
'Puchberger, Michael'
'Schubert, Ulrich'

_publ_section_title
;
 Oximate-substituted zirconium alkoxides.
;
_journal_issue 6
_journal_name_full 'Dalton transactions (Cambridge, England : 2003)'
_journal_page_first 1401
_journal_page_last 1406
_journal_paper_doi 10.1039/c0dt00384k
_journal_volume 40
_journal_year 2011
_chemical_formula_moiety 'C68 H132 N6 O15 Zr4, C Cl2 H2'
_chemical_formula_sum 'C69 H134 Cl2 N6 O15 Zr4'
_chemical_formula_weight 1723.60
_chemical_name_systematic
;
?
;
_space_group_IT_number 14
_symmetry_cell_setting monoclinic
_symmetry_space_group_name_Hall '-P 2yn'
_symmetry_space_group_name_H-M 'P 1 21/n 1'
_atom_sites_solution_hydrogens geom
_atom_sites_solution_primary direct
_atom_sites_solution_secondary difmap
_audit_creation_method SHELXL-97
_cell_angle_alpha 90.00
_cell_angle_beta 90.299(2)
_cell_angle_gamma 90.00
_cell_formula_units_Z 4
_cell_length_a 12.8858(11)
_cell_length_b 25.158(2)
_cell_length_c 25.611(2)
_cell_measurement_reflns_used 8670
_cell_measurement_temperature 100(2)
_cell_measurement_theta_max 28.2865
_cell_measurement_theta_min 2.264
_cell_volume 8302.5(12)
_computing_cell_refinement 'Bruker-AXS SAINT Software'
_computing_data_collection 'Bruker-AXS SMART Software'
_computing_data_reduction 'Bruker-AXS SAINT Software'
_computing_molecular_graphics 'Bruker-AXS SHELXTL Software'
_computing_publication_material 'Bruker-AXS SHELXTL Software'
_computing_structure_refinement 'SHELXL-97 (Sheldrick, 1997)'
_computing_structure_solution 'SHELXS-97 (Sheldrick, 1990)'
_diffrn_ambient_temperature 100(2)
_diffrn_measured_fraction_theta_full 0.992
_diffrn_measured_fraction_theta_max 0.992
_diffrn_measurement_device_type 'Bruker-AXS APEX CCD Detector'
_diffrn_measurement_method omega-scans
_diffrn_radiation_monochromator graphite
_diffrn_radiation_source 'fine-focus sealed tube'
_diffrn_radiation_type MoK\a
_diffrn_radiation_wavelength 0.71073
_diffrn_reflns_av_R_equivalents 0.0441
_diffrn_reflns_av_sigmaI/netI 0.0583
_diffrn_reflns_limit_h_max 17
_diffrn_reflns_limit_h_min -14
_diffrn_reflns_limit_k_max 31
_diffrn_reflns_limit_k_min -33
_diffrn_reflns_limit_l_max 33
_diffrn_reflns_limit_l_min -33
_diffrn_reflns_number 55967
_diffrn_reflns_theta_full 28.29
_diffrn_reflns_theta_max 28.29
_diffrn_reflns_theta_min 2.26
_diffrn_standards_interval_time 5
_exptl_absorpt_coefficient_mu 0.613
_exptl_absorpt_correction_T_max 0.8375
_exptl_absorpt_correction_T_min 0.6085
_exptl_absorpt_correction_type multi-scan
_exptl_absorpt_process_details SADABS
_exptl_crystal_colour colourless
_exptl_crystal_density_diffrn 1.379
_exptl_crystal_density_method 'not measured'
_exptl_crystal_description prism
_exptl_crystal_F_000 3616
_exptl_crystal_size_max 0.90
_exptl_crystal_size_mid 0.50
_exptl_crystal_size_min 0.30
_refine_diff_density_max 2.123
_refine_diff_density_min -1.082
_refine_diff_density_rms 0.128
_refine_ls_extinction_method none
_refine_ls_goodness_of_fit_ref 1.075
_refine_ls_hydrogen_treatment constr
_refine_ls_matrix_type full
_refine_ls_number_parameters 900
_refine_ls_number_reflns 20481
_refine_ls_number_restraints 123
_refine_ls_restrained_S_all 1.073
_refine_ls_R_factor_all 0.0839
_refine_ls_R_factor_gt 0.0503
_refine_ls_shift/su_max 0.002
_refine_ls_shift/su_mean 0.000
_refine_ls_structure_factor_coef Fsqd
_refine_ls_weighting_details 'calc w=1/[\s^2^(Fo^2^)+(0.0515P)^2^+16.4457P] where P=(Fo^2^+2Fc^2^)/3'
_refine_ls_weighting_scheme calc
_refine_ls_wR_factor_gt 0.1127
_refine_ls_wR_factor_ref 0.1309
_reflns_number_gt 14710
_reflns_number_total 20481
_reflns_threshold_expression I>2\s(I)
_cod_data_source_file C0DT00384K.TXT
_cod_data_source_block sb007
_cod_original_sg_symbol_H-M 'P 21/n'
_cod_database_code 7014326

loop_
_symmetry_equiv_pos_as_xyz
'x, y, z'
'-x+1/2, y+1/2, -z+1/2'
'-x, -y, -z'
'x-1/2, -y-1/2, z-1/2'

loop_
_atom_site_label
_atom_site_type_symbol
_atom_site_fract_x
_atom_site_fract_y
_atom_site_fract_z
_atom_site_U_iso_or_equiv
_atom_site_adp_type
_atom_site_occupancy
_atom_site_symmetry_multiplicity
_atom_site_calc_flag
_atom_site_refinement_flags
_atom_site_disorder_assembly
_atom_site_disorder_group
Zr1 Zr 0.87588(3) 0.005494(13) 0.715169(13) 0.01464(8) Uani 1 1 d . B .
Zr2 Zr 1.04867(3) 0.000515(14) 0.803862(13) 0.01555(8) Uani 1 1 d . . .
Zr3 Zr 0.94354(3) 0.129057(14) 0.814375(13) 0.01566(8) Uani 1 1 d . B .
Zr4 Zr 1.02837(3) 0.120320(13) 0.697860(13) 0.01500(8) Uani 1 1 d . B .
O1 O 0.97135(18) 0.06451(10) 0.75776(9) 0.0158(5) Uani 1 1 d . . .
O2 O 0.73193(19) 0.02324(11) 0.72468(10) 0.0216(5) Uani 1 1 d . . .
C1 C 0.6256(3) 0.02201(19) 0.73697(16) 0.0302(9) Uani 1 1 d . . .
H1A H 0.6055 0.0564 0.7527 0.036 Uiso 1 1 calc R . .
H1B H 0.6132 -0.0062 0.7632 0.036 Uiso 1 1 calc R . .
C2 C 0.5588(3) 0.01166(19) 0.68962(17) 0.0325(10) Uani 1 1 d . . .
H2A H 0.5688 0.0409 0.6643 0.039 Uiso 1 1 calc R . .
H2B H 0.4850 0.0119 0.7002 0.039 Uiso 1 1 calc R . .
C3 C 0.5823(4) -0.04105(19) 0.6628(2) 0.0413(12) Uani 1 1 d . . .
H3A H 0.6543 -0.0399 0.6495 0.050 Uiso 1 1 calc R . .
H3B H 0.5788 -0.0698 0.6891 0.050 Uiso 1 1 calc R . .
C4 C 0.5102(4) -0.0546(2) 0.6181(2) 0.0545(15) Uani 1 1 d . . .
H4A H 0.4393 -0.0582 0.6312 0.082 Uiso 1 1 calc R . .
H4B H 0.5321 -0.0882 0.6022 0.082 Uiso 1 1 calc R . .
H4C H 0.5125 -0.0262 0.5919 0.082 Uiso 1 1 calc R . .
O3 O 0.8545(2) -0.03938(10) 0.64620(10) 0.0215(5) Uani 1 1 d . . .
N1 N 0.8407(2) -0.07607(12) 0.68577(12) 0.0198(6) Uani 1 1 d . . .
C5 C 0.8165(3) -0.12427(15) 0.67506(15) 0.0226(8) Uani 1 1 d . . .
C6 C 0.7963(4) -0.14434(16) 0.62084(16) 0.0315(10) Uani 1 1 d . . .
H6A H 0.8192 -0.1173 0.5953 0.038 Uiso 1 1 calc R . .
H6B H 0.7208 -0.1499 0.6159 0.038 Uiso 1 1 calc R . .
C7 C 0.8537(4) -0.19682(16) 0.61040(16) 0.0301(9) Uani 1 1 d . . .
H7A H 0.8280 -0.2124 0.5773 0.036 Uiso 1 1 calc R . .
H7B H 0.9287 -0.1896 0.6065 0.036 Uiso 1 1 calc R . .
C8 C 0.8379(3) -0.23638(16) 0.65427(16) 0.0291(9) Uani 1 1 d . . .
H8A H 0.8777 -0.2692 0.6469 0.035 Uiso 1 1 calc R . .
H8B H 0.7635 -0.2460 0.6564 0.035 Uiso 1 1 calc R . .
C9 C 0.8735(3) -0.21288(16) 0.70625(16) 0.0288(9) Uani 1 1 d . . .
H9A H 0.9480 -0.2034 0.7042 0.035 Uiso 1 1 calc R . .
H9B H 0.8651 -0.2396 0.7343 0.035 Uiso 1 1 calc R . .
C10 C 0.8094(3) -0.16280(16) 0.71942(16) 0.0279(9) Uani 1 1 d . . .
H10A H 0.7360 -0.1727 0.7252 0.033 Uiso 1 1 calc R . .
H10B H 0.8365 -0.1462 0.7518 0.033 Uiso 1 1 calc R . .
O4 O 1.02779(19) -0.02923(10) 0.72601(10) 0.0191(5) Uani 1 1 d . . .
C11 C 1.0870(3) -0.06805(15) 0.69915(14) 0.0200(7) Uani 1 1 d . . .
H11A H 1.0434 -0.0997 0.6922 0.024 Uiso 1 1 calc R . .
H11B H 1.1465 -0.0792 0.7212 0.024 Uiso 1 1 calc R . .
C12 C 1.1264(3) -0.04564(17) 0.64797(15) 0.0275(9) Uani 1 1 d . . .
H12A H 1.1649 -0.0124 0.6552 0.033 Uiso 1 1 calc R . .
H12B H 1.0662 -0.0366 0.6255 0.033 Uiso 1 1 calc R . .
C13 C 1.1968(3) -0.08348(17) 0.61846(16) 0.0279(9) Uani 1 1 d . . .
H13A H 1.2232 -0.0651 0.5870 0.033 Uiso 1 1 calc R . .
H13B H 1.2573 -0.0922 0.6409 0.033 Uiso 1 1 calc R . .
C14 C 1.1450(4) -0.1344(2) 0.6019(2) 0.0496(14) Uani 1 1 d . . .
H14A H 1.1278 -0.1554 0.6328 0.074 Uiso 1 1 calc R . .
H14B H 1.1922 -0.1547 0.5796 0.074 Uiso 1 1 calc R . .
H14C H 1.0814 -0.1262 0.5824 0.074 Uiso 1 1 calc R . .
O5 O 0.88617(18) -0.02345(10) 0.79560(9) 0.0169(5) Uani 1 1 d . . .
C15 C 0.8093(3) -0.01690(15) 0.83540(14) 0.0211(8) Uani 1 1 d . . .
H15A H 0.7624 0.0127 0.8257 0.025 Uiso 1 1 calc R . .
H15B H 0.8440 -0.0074 0.8687 0.025 Uiso 1 1 calc R . .
C16 C 0.7463(3) -0.06701(16) 0.84298(15) 0.0229(8) Uani 1 1 d . . .
H16A H 0.7164 -0.0779 0.8090 0.027 Uiso 1 1 calc R . .
H16B H 0.6881 -0.0593 0.8669 0.027 Uiso 1 1 calc R . .
C17 C 0.8100(3) -0.11291(16) 0.86523(16) 0.0260(8) Uani 1 1 d . . .
H17A H 0.8455 -0.1009 0.8975 0.031 Uiso 1 1 calc R . .
H17B H 0.8641 -0.1229 0.8397 0.031 Uiso 1 1 calc R . .
C18 C 0.7444(4) -0.16188(18) 0.87773(18) 0.0352(10) Uani 1 1 d . . .
H18A H 0.6946 -0.1531 0.9052 0.053 Uiso 1 1 calc R . .
H18B H 0.7897 -0.1907 0.8897 0.053 Uiso 1 1 calc R . .
H18C H 0.7069 -0.1732 0.8463 0.053 Uiso 1 1 calc R . .
O6 O 1.0571(2) -0.04311(10) 0.87379(10) 0.0213(5) Uani 1 1 d . . .
N2 N 1.0706(2) -0.08178(12) 0.83604(11) 0.0196(6) Uani 1 1 d . . .
C19 C 1.0769(3) -0.13090(15) 0.84965(15) 0.0230(8) Uani 1 1 d . . .
C20 C 1.0868(4) -0.17275(16) 0.80874(16) 0.0295(9) Uani 1 1 d . . .
H20A H 1.1004 -0.1557 0.7746 0.035 Uiso 1 1 calc R . .
H20B H 1.0207 -0.1926 0.8059 0.035 Uiso 1 1 calc R . .
C21 C 1.1746(4) -0.21138(18) 0.82154(17) 0.0366(11) Uani 1 1 d . . .
H21A H 1.2420 -0.1928 0.8188 0.044 Uiso 1 1 calc R . .
H21B H 1.1741 -0.2409 0.7959 0.044 Uiso 1 1 calc R . .
C22 C 1.1625(4) -0.23384(16) 0.87660(17) 0.0331(10) Uani 1 1 d . . .
H22A H 1.2208 -0.2583 0.8844 0.040 Uiso 1 1 calc R . .
H22B H 1.0970 -0.2543 0.8788 0.040 Uiso 1 1 calc R . .
C23 C 1.1612(3) -0.18878(16) 0.91667(16) 0.0293(9) Uani 1 1 d . . .
H23A H 1.1523 -0.2039 0.9521 0.035 Uiso 1 1 calc R . .
H23B H 1.2285 -0.1698 0.9159 0.035 Uiso 1 1 calc R . .
C24 C 1.0735(3) -0.14950(16) 0.90547(15) 0.0256(8) Uani 1 1 d . . .
H24A H 1.0059 -0.1668 0.9122 0.031 Uiso 1 1 calc R . .
H24B H 1.0800 -0.1185 0.9291 0.031 Uiso 1 1 calc R . .
O7 O 1.1953(2) 0.00965(11) 0.79292(10) 0.0236(6) Uani 1 1 d . A .
C25 C 1.2960(3) 0.00388(19) 0.77300(17) 0.0321(9) Uani 1 1 d DU . .
H25A H 1.3168 0.0369 0.7549 0.038 Uiso 0.748(11) 1 calc PR A 1
H25B H 1.2972 -0.0256 0.7474 0.038 Uiso 0.748(11) 1 calc PR A 1
H25C H 1.3371 0.0359 0.7819 0.038 Uiso 0.252(11) 1 calc PR A 2
H25D H 1.2921 0.0013 0.7345 0.038 Uiso 0.252(11) 1 calc PR A 2
C26 C 1.3719(4) -0.0078(3) 0.8172(2) 0.0350(17) Uani 0.748(11) 1 d PDU A 1
H26A H 1.4422 -0.0105 0.8020 0.042 Uiso 0.748(11) 1 calc PR A 1
H26B H 1.3723 0.0232 0.8410 0.042 Uiso 0.748(11) 1 calc PR A 1
C26B C 1.3499(11) -0.0440(6) 0.7940(5) 0.025(4) Uani 0.252(11) 1 d PDU A 2
H26C H 1.3177 -0.0753 0.7770 0.030 Uiso 0.252(11) 1 calc PR A 2
H26D H 1.4225 -0.0424 0.7816 0.030 Uiso 0.252(11) 1 calc PR A 2
C27 C 1.3540(4) -0.0549(3) 0.8481(2) 0.0605(17) Uani 1 1 d DU . .
H27A H 1.2917 -0.0481 0.8695 0.073 Uiso 0.748(11) 1 calc PR A 1
H27B H 1.3359 -0.0839 0.8236 0.073 Uiso 0.748(11) 1 calc PR A 1
H27C H 1.2948 -0.0792 0.8537 0.073 Uiso 0.252(11) 1 calc PR A 2
H27D H 1.3334 -0.0208 0.8644 0.073 Uiso 0.252(11) 1 calc PR A 2
C28 C 1.4330(4) -0.0750(2) 0.8826(2) 0.0571(16) Uani 1 1 d . A .
H28A H 1.4992 -0.0769 0.8640 0.086 Uiso 0.748(11) 1 calc PR A 1
H28B H 1.4135 -0.1106 0.8946 0.086 Uiso 0.748(11) 1 calc PR A 1
H28C H 1.4403 -0.0512 0.9127 0.086 Uiso 0.748(11) 1 calc PR A 1
H28D H 1.4057 -0.0770 0.9182 0.086 Uiso 0.252(11) 1 calc PR A 2
H28E H 1.4932 -0.0512 0.8820 0.086 Uiso 0.252(11) 1 calc PR A 2
H28F H 1.4541 -0.1105 0.8711 0.086 Uiso 0.252(11) 1 calc PR A 2
O8 O 1.0124(2) 0.06443(10) 0.85735(9) 0.0185(5) Uani 1 1 d . . .
C29 C 1.0308(3) 0.06132(16) 0.91262(14) 0.0228(8) Uani 1 1 d . . .
H29A H 1.0031 0.0273 0.9261 0.027 Uiso 1 1 calc R . .
H29B H 0.9938 0.0907 0.9303 0.027 Uiso 1 1 calc R . .
C30 C 1.1459(3) 0.06491(18) 0.92498(15) 0.0291(9) Uani 1 1 d . . .
H30A H 1.1729 0.0991 0.9117 0.035 Uiso 1 1 calc R . .
H30B H 1.1826 0.0360 0.9065 0.035 Uiso 1 1 calc R . .
C31 C 1.1700(3) 0.06089(19) 0.98325(16) 0.0331(10) Uani 1 1 d . . .
H31A H 1.1294 0.0881 1.0022 0.040 Uiso 1 1 calc R . .
H31B H 1.1484 0.0255 0.9961 0.040 Uiso 1 1 calc R . .
C32 C 1.2850(4) 0.0689(2) 0.99480(19) 0.0430(12) Uani 1 1 d . . .
H32A H 1.3253 0.0416 0.9766 0.065 Uiso 1 1 calc R . .
H32B H 1.2972 0.0660 1.0325 0.065 Uiso 1 1 calc R . .
H32C H 1.3064 0.1042 0.9827 0.065 Uiso 1 1 calc R . .
O9 O 0.7860(2) 0.11249(11) 0.81492(11) 0.0272(6) Uani 1 1 d . . .
N3 N 0.8054(3) 0.11981(13) 0.86668(13) 0.0244(7) Uani 1 1 d . . .
C33 C 0.7293(3) 0.11936(16) 0.89949(15) 0.0249(8) Uani 1 1 d . . .
C34 C 0.6190(3) 0.10845(19) 0.88432(17) 0.0336(10) Uani 1 1 d . . .
H34A H 0.6152 0.0994 0.8467 0.040 Uiso 1 1 calc R . .
H34B H 0.5765 0.1407 0.8902 0.040 Uiso 1 1 calc R . .
C35 C 0.5758(4) 0.06251(19) 0.91645(19) 0.0391(11) Uani 1 1 d . . .
H35A H 0.5006 0.0587 0.9093 0.047 Uiso 1 1 calc R . .
H35B H 0.6104 0.0291 0.9060 0.047 Uiso 1 1 calc R . .
C36 C 0.5928(4) 0.07167(18) 0.97466(18) 0.0359(10) Uani 1 1 d . . .
H36A H 0.5668 0.0406 0.9944 0.043 Uiso 1 1 calc R . .
H36B H 0.5529 0.1033 0.9858 0.043 Uiso 1 1 calc R . .
C37 C 0.7078(4) 0.0801(2) 0.98730(18) 0.0381(11) Uani 1 1 d . . .
H37A H 0.7161 0.0870 1.0252 0.046 Uiso 1 1 calc R . .
H37B H 0.7469 0.0474 0.9788 0.046 Uiso 1 1 calc R . .
C38 C 0.7524(3) 0.12668(18) 0.95657(15) 0.0289(9) Uani 1 1 d . . .
H38A H 0.7213 0.1604 0.9689 0.035 Uiso 1 1 calc R . .
H38B H 0.8284 0.1286 0.9622 0.035 Uiso 1 1 calc R . .
O10 O 0.9364(2) 0.21024(10) 0.83380(10) 0.0243(6) Uani 1 1 d . . .
N4 N 0.9910(3) 0.18984(13) 0.87609(12) 0.0225(7) Uani 1 1 d . . .
C39 C 1.0119(3) 0.22052(16) 0.91492(16) 0.0254(8) Uani 1 1 d . . .
C40 C 1.0641(4) 0.19710(18) 0.96221(18) 0.0415(12) Uani 1 1 d . . .
H40A H 1.0128 0.1938 0.9907 0.050 Uiso 1 1 calc R . .
H40B H 1.0892 0.1609 0.9537 0.050 Uiso 1 1 calc R . .
C41 C 1.1539(4) 0.23019(19) 0.9809(2) 0.0445(13) Uani 1 1 d . . .
H41A H 1.2109 0.2281 0.9552 0.053 Uiso 1 1 calc R . .
H41B H 1.1799 0.2158 1.0145 0.053 Uiso 1 1 calc R . .
C42 C 1.1228(4) 0.28782(18) 0.98816(18) 0.0356(10) Uani 1 1 d . . .
H42A H 1.1842 0.3089 0.9988 0.043 Uiso 1 1 calc R . .
H42B H 1.0704 0.2905 1.0162 0.043 Uiso 1 1 calc R . .
C43 C 1.0781(4) 0.31009(18) 0.93761(19) 0.0402(11) Uani 1 1 d . . .
H43A H 1.1330 0.3102 0.9107 0.048 Uiso 1 1 calc R . .
H43B H 1.0565 0.3474 0.9435 0.048 Uiso 1 1 calc R . .
C44 C 0.9855(3) 0.27844(17) 0.91733(17) 0.0324(10) Uani 1 1 d . . .
H44A H 0.9255 0.2838 0.9407 0.039 Uiso 1 1 calc R . .
H44B H 0.9660 0.2912 0.8821 0.039 Uiso 1 1 calc R . .
O11 O 1.08865(19) 0.14408(10) 0.77492(9) 0.0189(5) Uani 1 1 d DU . .
C45 C 1.1767(4) 0.1769(2) 0.7855(2) 0.0246(13) Uani 0.736(8) 1 d PDU B 1
H45A H 1.1625 0.1988 0.8168 0.030 Uiso 0.736(8) 1 calc PR B 1
H45B H 1.1873 0.2014 0.7557 0.030 Uiso 0.736(8) 1 calc PR B 1
C46 C 1.2756(4) 0.1452(3) 0.7946(3) 0.0350(15) Uani 0.736(8) 1 d PDU B 1
H46A H 1.2642 0.1204 0.8240 0.042 Uiso 0.736(8) 1 calc PR B 1
H46B H 1.2897 0.1237 0.7631 0.042 Uiso 0.736(8) 1 calc PR B 1
C45B C 1.1867(9) 0.1422(7) 0.7986(5) 0.026(3) Uani 0.264(8) 1 d PDU B 2
H45C H 1.2108 0.1048 0.7991 0.031 Uiso 0.264(8) 1 calc PR B 2
H45D H 1.1802 0.1540 0.8353 0.031 Uiso 0.264(8) 1 calc PR B 2
C46B C 1.2680(10) 0.1758(7) 0.7721(6) 0.035(3) Uani 0.264(8) 1 d PDU B 2
H46C H 1.2406 0.2121 0.7665 0.042 Uiso 0.264(8) 1 calc PR B 2
H46D H 1.2846 0.1604 0.7376 0.042 Uiso 0.264(8) 1 calc PR B 2
C47 C 1.3702(4) 0.1787(2) 0.8066(2) 0.0530(14) Uani 1 1 d DU . .
H47A H 1.4329 0.1560 0.8048 0.064 Uiso 0.736(8) 1 calc PR B 1
H47B H 1.3766 0.2068 0.7798 0.064 Uiso 0.736(8) 1 calc PR B 1
H47C H 1.3956 0.1419 0.8115 0.064 Uiso 0.264(8) 1 calc PR B 2
H47D H 1.4233 0.1979 0.7861 0.064 Uiso 0.264(8) 1 calc PR B 2
C48 C 1.3654(4) 0.2043(3) 0.8596(3) 0.0646(17) Uani 1 1 d DU B .
H48A H 1.3089 0.2303 0.8602 0.097 Uiso 0.736(8) 1 calc PR B 1
H48B H 1.4314 0.2222 0.8671 0.097 Uiso 0.736(8) 1 calc PR B 1
H48C H 1.3529 0.1770 0.8862 0.097 Uiso 0.736(8) 1 calc PR B 1
H48D H 1.4341 0.2029 0.8761 0.097 Uiso 0.264(8) 1 calc PR B 2
H48E H 1.3154 0.1852 0.8814 0.097 Uiso 0.264(8) 1 calc PR B 2
H48F H 1.3437 0.2414 0.8559 0.097 Uiso 0.264(8) 1 calc PR B 2
O12 O 0.89969(19) 0.15761(10) 0.73681(9) 0.0173(5) Uani 1 1 d . . .
C49 C 0.8451(3) 0.20585(14) 0.72746(14) 0.0200(7) Uani 1 1 d . B .
H49A H 0.8934 0.2322 0.7124 0.024 Uiso 1 1 calc R . .
H49B H 0.8200 0.2201 0.7611 0.024 Uiso 1 1 calc R . .
C50 C 0.7536(3) 0.19872(16) 0.69076(15) 0.0235(8) Uani 1 1 d . . .
H50A H 0.7795 0.1858 0.6567 0.028 Uiso 1 1 calc R B .
H50B H 0.7207 0.2338 0.6848 0.028 Uiso 1 1 calc R . .
C51 C 0.6718(3) 0.16016(16) 0.71059(17) 0.0281(9) Uani 1 1 d . B .
H51A H 0.6550 0.1689 0.7473 0.034 Uiso 1 1 calc R . .
H51B H 0.7002 0.1236 0.7099 0.034 Uiso 1 1 calc R . .
C52 C 0.5725(3) 0.1623(2) 0.6776(2) 0.0413(12) Uani 1 1 d . . .
H52A H 0.5413 0.1977 0.6804 0.062 Uiso 1 1 calc R B .
H52B H 0.5233 0.1356 0.6903 0.062 Uiso 1 1 calc R . .
H52C H 0.5893 0.1550 0.6410 0.062 Uiso 1 1 calc R . .
O13 O 1.07762(19) 0.19705(10) 0.67623(10) 0.0198(5) Uani 1 1 d . . .
N5 N 1.0037(2) 0.18573(12) 0.63839(11) 0.0182(6) Uani 1 1 d . B .
C53 C 0.9833(3) 0.22074(14) 0.60335(14) 0.0183(7) Uani 1 1 d . . .
C54 C 1.0380(3) 0.27340(15) 0.59941(15) 0.0219(8) Uani 1 1 d . B .
H54A H 1.0985 0.2738 0.6234 0.026 Uiso 1 1 calc R . .
H54B H 0.9903 0.3022 0.6100 0.026 Uiso 1 1 calc R . .
C55 C 1.0745(3) 0.28302(16) 0.54350(15) 0.0256(8) Uani 1 1 d . . .
H55A H 1.1024 0.3196 0.5407 0.031 Uiso 1 1 calc R B .
H55B H 1.1313 0.2579 0.5353 0.031 Uiso 1 1 calc R . .
C56 C 0.9867(3) 0.27584(17) 0.50384(15) 0.0277(9) Uani 1 1 d . B .
H56A H 0.9321 0.3027 0.5102 0.033 Uiso 1 1 calc R . .
H56B H 1.0138 0.2814 0.4682 0.033 Uiso 1 1 calc R . .
C57 C 0.9398(3) 0.22037(16) 0.50788(15) 0.0260(8) Uani 1 1 d . . .
H57A H 0.9929 0.1936 0.4987 0.031 Uiso 1 1 calc R B .
H57B H 0.8816 0.2170 0.4827 0.031 Uiso 1 1 calc R . .
C58 C 0.9005(3) 0.20963(15) 0.56319(15) 0.0239(8) Uani 1 1 d . B .
H58A H 0.8394 0.2324 0.5701 0.029 Uiso 1 1 calc R . .
H58B H 0.8784 0.1721 0.5660 0.029 Uiso 1 1 calc R . .
O14 O 1.1706(2) 0.08165(11) 0.68944(10) 0.0258(6) Uani 1 1 d . . .
N6 N 1.1441(3) 0.09396(13) 0.63937(13) 0.0249(7) Uani 1 1 d . B .
C59 C 1.2068(3) 0.08480(17) 0.60158(16) 0.0279(9) Uani 1 1 d . . .
C60 C 1.3129(3) 0.06126(19) 0.60841(18) 0.0363(10) Uani 1 1 d . B .
H60A H 1.3158 0.0261 0.5912 0.044 Uiso 1 1 calc R . .
H60B H 1.3280 0.0562 0.6460 0.044 Uiso 1 1 calc R . .
C61 C 1.3937(4) 0.0982(2) 0.58446(19) 0.0392(11) Uani 1 1 d . . .
H61A H 1.3982 0.1313 0.6053 0.047 Uiso 1 1 calc R B .
H61B H 1.4626 0.0808 0.5854 0.047 Uiso 1 1 calc R . .
C62 C 1.3657(4) 0.1119(2) 0.5281(2) 0.0459(13) Uani 1 1 d . B .
H62A H 1.4188 0.1361 0.5137 0.055 Uiso 1 1 calc R . .
H62B H 1.3652 0.0791 0.5069 0.055 Uiso 1 1 calc R . .
C63 C 1.2599(4) 0.1384(2) 0.52477(18) 0.0378(11) Uani 1 1 d . . .
H63A H 1.2431 0.1463 0.4878 0.045 Uiso 1 1 calc R B .
H63B H 1.2614 0.1724 0.5442 0.045 Uiso 1 1 calc R . .
C64 C 1.1759(3) 0.10184(19) 0.54776(16) 0.0321(9) Uani 1 1 d . B .
H64A H 1.1088 0.1210 0.5491 0.039 Uiso 1 1 calc R . .
H64B H 1.1669 0.0702 0.5252 0.039 Uiso 1 1 calc R . .
O15 O 0.92525(19) 0.06528(10) 0.65925(9) 0.0176(5) Uani 1 1 d . . .
C65 C 0.9065(3) 0.06188(15) 0.60408(13) 0.0197(7) Uani 1 1 d . B .
H65A H 0.9323 0.0273 0.5911 0.024 Uiso 1 1 calc R . .
H65B H 0.9458 0.0903 0.5862 0.024 Uiso 1 1 calc R . .
C66 C 0.7920(3) 0.06726(15) 0.59053(14) 0.0210(8) Uani 1 1 d . . .
H66A H 0.7667 0.1023 0.6025 0.025 Uiso 1 1 calc R B .
H66B H 0.7524 0.0395 0.6092 0.025 Uiso 1 1 calc R . .
C67 C 0.7723(3) 0.06197(17) 0.53209(15) 0.0269(9) Uani 1 1 d . B .
H67A H 0.8027 0.0282 0.5196 0.032 Uiso 1 1 calc R . .
H67B H 0.8075 0.0914 0.5137 0.032 Uiso 1 1 calc R . .
C68 C 0.6568(3) 0.06297(19) 0.51863(16) 0.0312(10) Uani 1 1 d . . .
H68A H 0.6222 0.0328 0.5354 0.047 Uiso 1 1 calc R B .
H68B H 0.6477 0.0604 0.4807 0.047 Uiso 1 1 calc R . .
H68C H 0.6262 0.0963 0.5311 0.047 Uiso 1 1 calc R . .
Cl2 Cl -0.02559(11) 0.34436(6) 0.73192(7) 0.0601(4) Uani 1 1 d . . .
Cl1 Cl 0.16369(11) 0.32527(6) 0.79299(5) 0.0557(4) Uani 1 1 d . . .
C69 C 0.0587(4) 0.2956(2) 0.75919(18) 0.0397(11) Uani 1 1 d . . .
H69A H 0.0191 0.2728 0.7835 0.048 Uiso 1 1 calc R . .
H69B H 0.0858 0.2727 0.7309 0.048 Uiso 1 1 calc R . .

loop_
_atom_site_aniso_label
_atom_site_aniso_U_11
_atom_site_aniso_U_22
_atom_site_aniso_U_33
_atom_site_aniso_U_23
_atom_site_aniso_U_13
_atom_site_aniso_U_12
Zr1 0.01690(16) 0.01064(16) 0.01635(16) 0.00041(12) -0.00108(12) -0.00061(12)
Zr2 0.01740(16) 0.01310(16) 0.01615(16) 0.00083(13) -0.00068(12) 0.00188(13)
Zr3 0.01734(16) 0.01282(16) 0.01681(16) -0.00128(13) -0.00211(12) 0.00018(13)
Zr4 0.01600(16) 0.01201(16) 0.01698(16) 0.00056(12) -0.00115(12) -0.00002(12)
O1 0.0181(12) 0.0133(12) 0.0161(11) 0.0014(9) -0.0021(9) -0.0004(9)
O2 0.0159(13) 0.0228(14) 0.0262(13) 0.0001(11) -0.0004(10) 0.0001(10)
C1 0.023(2) 0.040(3) 0.028(2) 0.0053(18) 0.0017(16) 0.0009(18)
C2 0.023(2) 0.039(3) 0.036(2) 0.0061(19) -0.0024(17) -0.0045(18)
C3 0.033(2) 0.026(2) 0.064(3) 0.002(2) -0.014(2) -0.0052(19)
C4 0.042(3) 0.041(3) 0.080(4) -0.009(3) -0.020(3) -0.004(2)
O3 0.0311(15) 0.0142(13) 0.0192(13) 0.0009(10) -0.0015(11) -0.0009(11)
N1 0.0226(16) 0.0152(15) 0.0216(15) 0.0034(12) -0.0002(12) -0.0019(12)
C5 0.027(2) 0.0160(18) 0.0245(18) 0.0003(15) 0.0001(15) -0.0012(15)
C6 0.049(3) 0.016(2) 0.029(2) -0.0021(16) -0.0099(19) -0.0025(18)
C7 0.042(3) 0.020(2) 0.029(2) -0.0053(16) 0.0057(18) -0.0038(18)
C8 0.034(2) 0.0136(19) 0.040(2) -0.0017(17) 0.0026(18) -0.0030(16)
C9 0.035(2) 0.020(2) 0.032(2) 0.0085(17) -0.0012(18) -0.0037(17)
C10 0.035(2) 0.019(2) 0.029(2) 0.0027(16) 0.0015(17) -0.0048(17)
O4 0.0225(13) 0.0153(13) 0.0196(12) 0.0000(10) 0.0024(10) 0.0046(10)
C11 0.0214(19) 0.0168(18) 0.0218(18) -0.0006(14) 0.0007(14) 0.0049(14)
C12 0.032(2) 0.027(2) 0.0232(19) 0.0025(16) 0.0063(16) 0.0064(17)
C13 0.028(2) 0.031(2) 0.024(2) -0.0073(17) 0.0041(16) 0.0068(17)
C14 0.040(3) 0.046(3) 0.063(3) -0.032(3) 0.009(2) -0.002(2)
O5 0.0167(12) 0.0146(12) 0.0194(12) 0.0013(10) 0.0016(9) 0.0008(10)
C15 0.0249(19) 0.0182(19) 0.0204(18) -0.0013(14) 0.0001(14) -0.0025(15)
C16 0.0197(19) 0.023(2) 0.0254(19) 0.0028(15) 0.0035(15) -0.0040(15)
C17 0.028(2) 0.025(2) 0.0253(19) 0.0036(16) 0.0010(16) -0.0042(16)
C18 0.048(3) 0.024(2) 0.034(2) 0.0062(18) 0.002(2) -0.0070(19)
O6 0.0278(14) 0.0173(13) 0.0188(12) -0.0005(10) 0.0006(11) 0.0033(11)
N2 0.0226(16) 0.0180(16) 0.0180(15) -0.0003(12) -0.0026(12) 0.0029(12)
C19 0.026(2) 0.0176(19) 0.0247(19) 0.0009(15) -0.0035(15) 0.0028(15)
C20 0.042(2) 0.018(2) 0.029(2) -0.0002(16) -0.0061(18) 0.0028(17)
C21 0.051(3) 0.023(2) 0.035(2) -0.0035(18) -0.002(2) 0.011(2)
C22 0.041(3) 0.017(2) 0.041(2) 0.0027(18) -0.009(2) 0.0068(18)
C23 0.035(2) 0.023(2) 0.030(2) 0.0071(17) -0.0060(17) 0.0031(17)
C24 0.028(2) 0.023(2) 0.026(2) 0.0060(16) 0.0009(16) 0.0015(16)
O7 0.0188(13) 0.0242(15) 0.0278(14) 0.0024(11) 0.0011(10) 0.0014(11)
C25 0.024(2) 0.036(2) 0.036(2) 0.0071(19) 0.0034(17) 0.0006(18)
C26 0.020(3) 0.046(4) 0.039(3) 0.012(3) 0.000(2) 0.000(2)
C26B 0.017(7) 0.019(7) 0.039(7) -0.008(6) 0.007(6) 0.002(5)
C27 0.044(3) 0.084(5) 0.054(3) 0.025(3) 0.006(3) 0.027(3)
C28 0.039(3) 0.061(4) 0.072(4) 0.032(3) 0.003(3) 0.009(3)
O8 0.0245(13) 0.0155(13) 0.0155(12) 0.0007(10) -0.0026(10) 0.0015(10)
C29 0.030(2) 0.021(2) 0.0172(17) -0.0004(14) -0.0024(15) 0.0041(15)
C30 0.030(2) 0.032(2) 0.025(2) -0.0038(17) -0.0048(16) 0.0054(18)
C31 0.040(3) 0.033(2) 0.026(2) -0.0017(18) -0.0124(18) 0.0109(19)
C32 0.045(3) 0.043(3) 0.041(3) -0.001(2) -0.020(2) 0.002(2)
O9 0.0254(15) 0.0288(16) 0.0273(14) -0.0023(12) -0.0002(11) -0.0004(12)
N3 0.0251(17) 0.0157(16) 0.0323(18) -0.0014(13) -0.0023(14) -0.0006(13)
C33 0.026(2) 0.020(2) 0.029(2) -0.0033(16) -0.0007(16) -0.0002(15)
C34 0.028(2) 0.041(3) 0.032(2) -0.0045(19) -0.0013(18) -0.0023(19)
C35 0.033(2) 0.034(3) 0.050(3) -0.016(2) 0.006(2) -0.010(2)
C36 0.040(3) 0.025(2) 0.042(3) 0.0011(19) 0.005(2) -0.0061(19)
C37 0.040(3) 0.041(3) 0.033(2) 0.006(2) 0.001(2) 0.003(2)
C38 0.028(2) 0.032(2) 0.026(2) -0.0058(17) 0.0021(16) -0.0042(18)
O10 0.0360(16) 0.0140(13) 0.0229(13) -0.0029(10) -0.0070(11) 0.0039(11)
N4 0.0264(17) 0.0169(16) 0.0241(16) 0.0001(13) -0.0039(13) 0.0017(13)
C39 0.027(2) 0.021(2) 0.028(2) -0.0042(16) -0.0073(16) 0.0036(16)
C40 0.064(3) 0.022(2) 0.038(3) 0.0004(19) -0.022(2) -0.001(2)
C41 0.057(3) 0.028(2) 0.048(3) -0.012(2) -0.027(2) 0.014(2)
C42 0.040(3) 0.028(2) 0.039(2) -0.0074(19) -0.012(2) 0.0008(19)
C43 0.058(3) 0.021(2) 0.042(3) -0.0044(19) -0.013(2) 0.001(2)
C44 0.037(2) 0.028(2) 0.032(2) -0.0104(18) -0.0106(18) 0.0093(18)
O11 0.0211(13) 0.0160(13) 0.0196(12) 0.0000(10) -0.0042(10) -0.0037(10)
C45 0.022(3) 0.025(3) 0.027(3) -0.001(2) -0.001(2) -0.009(2)
C46 0.025(3) 0.037(4) 0.043(3) 0.002(3) -0.007(2) -0.005(2)
C45B 0.016(5) 0.038(7) 0.023(6) 0.021(6) 0.001(4) -0.007(5)
C46B 0.027(6) 0.034(7) 0.043(7) 0.020(6) -0.002(5) -0.013(5)
C47 0.026(2) 0.056(3) 0.076(4) 0.021(3) -0.013(2) -0.011(2)
C48 0.039(3) 0.072(4) 0.082(4) -0.002(3) -0.020(3) -0.013(3)
O12 0.0189(13) 0.0118(12) 0.0213(12) -0.0015(10) -0.0019(10) 0.0019(10)
C49 0.0254(19) 0.0106(17) 0.0241(18) -0.0008(14) -0.0010(15) 0.0049(14)
C50 0.023(2) 0.022(2) 0.0248(19) -0.0022(15) -0.0053(15) 0.0047(15)
C51 0.027(2) 0.019(2) 0.038(2) -0.0011(17) -0.0081(17) 0.0036(16)
C52 0.029(2) 0.033(3) 0.062(3) -0.005(2) -0.015(2) 0.0011(19)
O13 0.0201(13) 0.0163(13) 0.0228(13) 0.0026(10) -0.0050(10) -0.0039(10)
N5 0.0184(15) 0.0161(15) 0.0200(15) -0.0010(12) -0.0022(12) -0.0019(12)
C53 0.0215(18) 0.0140(17) 0.0195(17) -0.0018(14) 0.0003(14) 0.0002(14)
C54 0.025(2) 0.0137(18) 0.0270(19) 0.0007(14) -0.0039(15) -0.0048(14)
C55 0.029(2) 0.0171(19) 0.030(2) 0.0046(16) 0.0001(16) -0.0044(15)
C56 0.035(2) 0.026(2) 0.0229(19) 0.0048(16) -0.0022(17) -0.0026(17)
C57 0.032(2) 0.023(2) 0.0235(19) -0.0005(16) -0.0045(16) 0.0010(16)
C58 0.028(2) 0.0160(19) 0.027(2) 0.0009(15) -0.0052(16) -0.0015(15)
O14 0.0255(14) 0.0253(15) 0.0265(14) 0.0017(12) 0.0015(11) 0.0039(11)
N6 0.0244(17) 0.0171(16) 0.0331(18) 0.0038(14) -0.0008(14) 0.0001(13)
C59 0.032(2) 0.022(2) 0.029(2) -0.0009(16) 0.0039(17) -0.0007(17)
C60 0.035(2) 0.034(3) 0.040(3) 0.009(2) 0.006(2) 0.0105(19)
C61 0.030(2) 0.040(3) 0.048(3) 0.002(2) 0.003(2) 0.000(2)
C62 0.039(3) 0.054(3) 0.045(3) 0.008(2) 0.009(2) -0.007(2)
C63 0.043(3) 0.040(3) 0.031(2) 0.005(2) 0.000(2) -0.002(2)
C64 0.029(2) 0.036(3) 0.031(2) -0.0048(19) 0.0014(17) 0.0001(18)
O15 0.0226(13) 0.0153(13) 0.0149(12) 0.0009(9) -0.0015(10) -0.0011(10)
C65 0.0254(19) 0.0170(18) 0.0168(17) -0.0018(14) 0.0004(14) -0.0015(14)
C66 0.026(2) 0.0157(18) 0.0211(18) 0.0001(14) -0.0014(15) -0.0014(14)
C67 0.025(2) 0.031(2) 0.0244(19) -0.0015(17) -0.0045(16) 0.0010(17)
C68 0.026(2) 0.042(3) 0.026(2) 0.0018(18) -0.0065(16) -0.0016(18)
Cl2 0.0483(8) 0.0423(8) 0.0896(11) -0.0156(7) 0.0033(7) -0.0037(6)
Cl1 0.0596(8) 0.0607(9) 0.0468(7) -0.0176(6) -0.0040(6) -0.0278(7)
C69 0.046(3) 0.039(3) 0.035(2) -0.010(2) 0.000(2) -0.017(2)

loop_
_atom_type_symbol
_atom_type_description
_atom_type_scat_dispersion_real
_atom_type_scat_dispersion_imag
_atom_type_scat_source
C C 0.0033 0.0016 'International Tables Vol C Tables 4.2.6.8 and 6.1.1.4'
H H 0.0000 0.0000 'International Tables Vol C Tables 4.2.6.8 and 6.1.1.4'
N N 0.0061 0.0033 'International Tables Vol C Tables 4.2.6.8 and 6.1.1.4'
O O 0.0106 0.0060 'International Tables Vol C Tables 4.2.6.8 and 6.1.1.4'
Cl Cl 0.1484 0.1585 'International Tables Vol C Tables 4.2.6.8 and 6.1.1.4'
Zr Zr -2.9673 0.5597 'International Tables Vol C Tables 4.2.6.8 and 6.1.1.4'

loop_
_geom_angle_atom_site_label_1
_geom_angle_atom_site_label_2
_geom_angle_atom_site_label_3
_geom_angle
_geom_angle_site_symmetry_1
_geom_angle_site_symmetry_3
_geom_angle_publ_flag
O2 Zr1 O3 96.21(11) . . ?
O2 Zr1 O4 161.96(10) . . ?
O3 Zr1 O4 90.31(10) . . ?
O2 Zr1 O15 102.02(10) . . ?
O3 Zr1 O15 81.74(9) . . ?
O4 Zr1 O15 95.53(10) . . ?
O2 Zr1 O5 90.68(10) . . ?
O3 Zr1 O5 128.03(10) . . ?
O4 Zr1 O5 72.18(9) . . ?
O15 Zr1 O5 146.49(9) . . ?
O2 Zr1 O1 108.41(10) . . ?
O3 Zr1 O1 147.19(10) . . ?
O4 Zr1 O1 72.95(9) . . ?
O15 Zr1 O1 72.34(9) . . ?
O5 Zr1 O1 74.24(9) . . ?
O2 Zr1 N1 93.53(11) . . ?
O3 Zr1 N1 37.00(10) . . ?
O4 Zr1 N1 81.61(11) . . ?
O15 Zr1 N1 118.26(10) . . ?
O5 Zr1 N1 91.31(10) . . ?
O1 Zr1 N1 153.52(10) . . ?
O2 Zr1 Zr2 126.26(8) . . ?
O3 Zr1 Zr2 131.67(7) . . ?
O4 Zr1 Zr2 42.31(7) . . ?
O15 Zr1 Zr2 106.98(6) . . ?
O5 Zr1 Zr2 43.49(6) . . ?
O1 Zr1 Zr2 44.57(6) . . ?
N1 Zr1 Zr2 110.23(8) . . ?
O2 Zr1 Zr4 111.36(8) . . ?
O3 Zr1 Zr4 113.78(7) . . ?
O4 Zr1 Zr4 80.92(7) . . ?
O15 Zr1 Zr4 35.38(6) . . ?
O5 Zr1 Zr4 111.11(7) . . ?
O1 Zr1 Zr4 37.12(6) . . ?
N1 Zr1 Zr4 145.50(8) . . ?
Zr2 Zr1 Zr4 74.506(11) . . ?
O7 Zr2 O6 98.03(11) . . ?
O7 Zr2 O4 91.42(11) . . ?
O6 Zr2 O4 127.96(10) . . ?
O7 Zr2 O8 102.63(11) . . ?
O6 Zr2 O8 81.91(9) . . ?
O4 Zr2 O8 145.15(9) . . ?
O7 Zr2 O5 163.36(10) . . ?
O6 Zr2 O5 89.08(10) . . ?
O4 Zr2 O5 72.46(9) . . ?
O8 Zr2 O5 93.22(9) . . ?
O7 Zr2 O1 105.84(10) . . ?
O6 Zr2 O1 148.14(9) . . ?
O4 Zr2 O1 72.91(9) . . ?
O8 Zr2 O1 72.61(9) . . ?
O5 Zr2 O1 73.91(9) . . ?
O7 Zr2 N2 92.39(11) . . ?
O6 Zr2 N2 36.91(10) . . ?
O4 Zr2 N2 91.97(10) . . ?
O8 Zr2 N2 118.67(10) . . ?
O5 Zr2 N2 84.27(10) . . ?
O1 Zr2 N2 156.29(10) . . ?
O7 Zr2 Zr1 125.19(8) . . ?
O6 Zr2 Zr1 131.53(7) . . ?
O4 Zr2 Zr1 42.67(7) . . ?
O8 Zr2 Zr1 105.69(7) . . ?
O5 Zr2 Zr1 43.49(6) . . ?
O1 Zr2 Zr1 44.16(6) . . ?
N2 Zr2 Zr1 112.67(8) . . ?
O7 Zr2 Zr3 106.26(8) . . ?
O6 Zr2 Zr3 115.66(7) . . ?
O4 Zr2 Zr3 110.21(7) . . ?
O8 Zr2 Zr3 35.32(6) . . ?
O5 Zr2 Zr3 83.80(7) . . ?
O1 Zr2 Zr3 37.34(6) . . ?
N2 Zr2 Zr3 150.16(8) . . ?
Zr1 Zr2 Zr3 75.495(11) . . ?
O9 Zr3 O10 98.60(11) . . ?
O9 Zr3 O8 104.23(11) . . ?
O10 Zr3 O8 129.11(10) . . ?
O9 Zr3 O11 152.53(10) . . ?
O10 Zr3 O11 88.85(10) . . ?
O8 Zr3 O11 90.91(10) . . ?
O9 Zr3 O12 79.83(10) . . ?
O10 Zr3 O12 83.37(9) . . ?
O8 Zr3 O12 144.85(9) . . ?
O11 Zr3 O12 74.80(9) . . ?
O9 Zr3 O1 91.08(10) . . ?
O10 Zr3 O1 151.25(10) . . ?
O8 Zr3 O1 73.28(9) . . ?
O11 Zr3 O1 71.22(9) . . ?
O12 Zr3 O1 71.73(9) . . ?
O9 Zr3 N3 36.44(11) . . ?
O10 Zr3 N3 85.63(11) . . ?
O8 Zr3 N3 86.71(11) . . ?
O11 Zr3 N3 170.61(11) . . ?
O12 Zr3 N3 111.99(11) . . ?
O1 Zr3 N3 116.58(10) . . ?
O9 Zr3 N4 112.90(11) . . ?
O10 Zr3 N4 36.60(10) . . ?
O8 Zr3 N4 92.51(10) . . ?
O11 Zr3 N4 88.71(11) . . ?
O12 Zr3 N4 118.50(10) . . ?
O1 Zr3 N4 154.78(10) . . ?
N3 Zr3 N4 82.33(12) . . ?
O9 Zr3 Zr4 109.43(8) . . ?
O10 Zr3 Zr4 107.68(8) . . ?
O8 Zr3 Zr4 106.49(7) . . ?
O11 Zr3 Zr4 43.45(6) . . ?
O12 Zr3 Zr4 42.29(6) . . ?
O1 Zr3 Zr4 43.74(6) . . ?
N3 Zr3 Zr4 145.81(8) . . ?
N4 Zr3 Zr4 127.05(8) . . ?
O9 Zr3 Zr2 101.15(8) . . ?
O10 Zr3 Zr2 158.11(8) . . ?
O8 Zr3 Zr2 35.57(6) . . ?
O11 Zr3 Zr2 77.92(7) . . ?
O12 Zr3 Zr2 109.31(6) . . ?
O1 Zr3 Zr2 37.76(6) . . ?
N3 Zr3 Zr2 104.91(8) . . ?
N4 Zr3 Zr2 124.59(8) . . ?
Zr4 Zr3 Zr2 74.402(11) . . ?
O14 Zr4 O13 97.70(11) . . ?
O14 Zr4 O12 158.31(10) . . ?
O13 Zr4 O12 87.51(10) . . ?
O14 Zr4 O15 101.11(10) . . ?
O13 Zr4 O15 130.81(9) . . ?
O12 Zr4 O15 91.03(9) . . ?
O14 Zr4 O11 85.02(10) . . ?
O13 Zr4 O11 83.20(9) . . ?
O12 Zr4 O11 74.65(9) . . ?
O15 Zr4 O11 143.13(9) . . ?
O14 Zr4 O1 94.07(10) . . ?
O13 Zr4 O1 150.10(9) . . ?
O12 Zr4 O1 72.27(9) . . ?
O15 Zr4 O1 72.77(9) . . ?
O11 Zr4 O1 70.53(9) . . ?
O14 Zr4 N6 36.66(11) . . ?
O13 Zr4 N6 83.79(11) . . ?
O12 Zr4 N6 164.49(11) . . ?
O15 Zr4 N6 85.03(11) . . ?
O11 Zr4 N6 116.80(11) . . ?
O1 Zr4 N6 120.39(11) . . ?
O14 Zr4 N5 112.94(11) . . ?
O13 Zr4 N5 36.73(10) . . ?
O12 Zr4 N5 83.64(10) . . ?
O15 Zr4 N5 94.25(10) . . ?
O11 Zr4 N5 116.99(10) . . ?
O1 Zr4 N5 152.07(10) . . ?
N6 Zr4 N5 81.71(11) . . ?
O14 Zr4 Zr3 115.72(7) . . ?
O13 Zr4 Zr3 106.73(7) . . ?
O12 Zr4 Zr3 43.01(6) . . ?
O15 Zr4 Zr3 105.07(7) . . ?
O11 Zr4 Zr3 42.56(7) . . ?
O1 Zr4 Zr3 43.72(6) . . ?
N6 Zr4 Zr3 152.36(8) . . ?
N5 Zr4 Zr3 122.11(8) . . ?
O14 Zr4 Zr1 96.98(8) . . ?
O13 Zr4 Zr1 162.41(7) . . ?
O12 Zr4 Zr1 82.39(7) . . ?
O15 Zr4 Zr1 35.73(6) . . ?
O11 Zr4 Zr1 107.73(7) . . ?
O1 Zr4 Zr1 37.20(6) . . ?
N6 Zr4 Zr1 102.54(9) . . ?
N5 Zr4 Zr1 127.17(8) . . ?
Zr3 Zr4 Zr1 75.215(11) . . ?
Zr3 O1 Zr4 92.54(9) . . ?
Zr3 O1 Zr1 136.54(11) . . ?
Zr4 O1 Zr1 105.68(9) . . ?
Zr3 O1 Zr2 104.90(9) . . ?
Zr4 O1 Zr2 132.68(11) . . ?
Zr1 O1 Zr2 91.28(9) . . ?
C1 O2 Zr1 164.4(3) . . ?
O2 C1 C2 112.1(3) . . ?
O2 C1 H1A 109.2 . . ?
C2 C1 H1A 109.2 . . ?
O2 C1 H1B 109.2 . . ?
C2 C1 H1B 109.2 . . ?
H1A C1 H1B 107.9 . . ?
C1 C2 C3 113.5(4) . . ?
C1 C2 H2A 108.9 . . ?
C3 C2 H2A 108.9 . . ?
C1 C2 H2B 108.9 . . ?
C3 C2 H2B 108.9 . . ?
H2A C2 H2B 107.7 . . ?
C4 C3 C2 114.5(4) . . ?
C4 C3 H3A 108.6 . . ?
C2 C3 H3A 108.6 . . ?
C4 C3 H3B 108.6 . . ?
C2 C3 H3B 108.6 . . ?
H3A C3 H3B 107.6 . . ?
C3 C4 H4A 109.5 . . ?
C3 C4 H4B 109.5 . . ?
H4A C4 H4B 109.5 . . ?
C3 C4 H4C 109.5 . . ?
H4A C4 H4C 109.5 . . ?
H4B C4 H4C 109.5 . . ?
N1 O3 Zr1 76.16(17) . . ?
C5 N1 O3 120.4(3) . . ?
C5 N1 Zr1 172.4(3) . . ?
O3 N1 Zr1 66.84(16) . . ?
N1 C5 C10 117.8(3) . . ?
N1 C5 C6 123.9(4) . . ?
C10 C5 C6 118.3(3) . . ?
C5 C6 C7 111.7(3) . . ?
C5 C6 H6A 109.3 . . ?
C7 C6 H6A 109.3 . . ?
C5 C6 H6B 109.3 . . ?
C7 C6 H6B 109.3 . . ?
H6A C6 H6B 107.9 . . ?
C8 C7 C6 111.6(3) . . ?
C8 C7 H7A 109.3 . . ?
C6 C7 H7A 109.3 . . ?
C8 C7 H7B 109.3 . . ?
C6 C7 H7B 109.3 . . ?
H7A C7 H7B 108.0 . . ?
C7 C8 C9 110.6(3) . . ?
C7 C8 H8A 109.5 . . ?
C9 C8 H8A 109.5 . . ?
C7 C8 H8B 109.5 . . ?
C9 C8 H8B 109.5 . . ?
H8A C8 H8B 108.1 . . ?
C8 C9 C10 110.3(3) . . ?
C8 C9 H9A 109.6 . . ?
C10 C9 H9A 109.6 . . ?
C8 C9 H9B 109.6 . . ?
C10 C9 H9B 109.6 . . ?
H9A C9 H9B 108.1 . . ?
C5 C10 C9 109.1(3) . . ?
C5 C10 H10A 109.9 . . ?
C9 C10 H10A 109.9 . . ?
C5 C10 H10B 109.9 . . ?
C9 C10 H10B 109.9 . . ?
H10A C10 H10B 108.3 . . ?
C11 O4 Zr2 128.7(2) . . ?
C11 O4 Zr1 134.8(2) . . ?
Zr2 O4 Zr1 95.02(10) . . ?
O4 C11 C12 110.3(3) . . ?
O4 C11 H11A 109.6 . . ?
C12 C11 H11A 109.6 . . ?
O4 C11 H11B 109.6 . . ?
C12 C11 H11B 109.6 . . ?
H11A C11 H11B 108.1 . . ?
C11 C12 C13 113.6(3) . . ?
C11 C12 H12A 108.8 . . ?
C13 C12 H12A 108.8 . . ?
C11 C12 H12B 108.8 . . ?
C13 C12 H12B 108.8 . . ?
H12A C12 H12B 107.7 . . ?
C14 C13 C12 114.1(4) . . ?
C14 C13 H13A 108.7 . . ?
C12 C13 H13A 108.7 . . ?
C14 C13 H13B 108.7 . . ?
C12 C13 H13B 108.7 . . ?
H13A C13 H13B 107.6 . . ?
C13 C14 H14A 109.5 . . ?
C13 C14 H14B 109.5 . . ?
H14A C14 H14B 109.5 . . ?
C13 C14 H14C 109.5 . . ?
H14A C14 H14C 109.5 . . ?
H14B C14 H14C 109.5 . . ?
C15 O5 Zr2 124.3(2) . . ?
C15 O5 Zr1 126.3(2) . . ?
Zr2 O5 Zr1 93.01(9) . . ?
O5 C15 C16 111.6(3) . . ?
O5 C15 H15A 109.3 . . ?
C16 C15 H15A 109.3 . . ?
O5 C15 H15B 109.3 . . ?
C16 C15 H15B 109.3 . . ?
H15A C15 H15B 108.0 . . ?
C15 C16 C17 113.0(3) . . ?
C15 C16 H16A 109.0 . . ?
C17 C16 H16A 109.0 . . ?
C15 C16 H16B 109.0 . . ?
C17 C16 H16B 109.0 . . ?
H16A C16 H16B 107.8 . . ?
C16 C17 C18 113.0(3) . . ?
C16 C17 H17A 109.0 . . ?
C18 C17 H17A 109.0 . . ?
C16 C17 H17B 109.0 . . ?
C18 C17 H17B 109.0 . . ?
H17A C17 H17B 107.8 . . ?
C17 C18 H18A 109.5 . . ?
C17 C18 H18B 109.5 . . ?
H18A C18 H18B 109.5 . . ?
C17 C18 H18C 109.5 . . ?
H18A C18 H18C 109.5 . . ?
H18B C18 H18C 109.5 . . ?
N2 O6 Zr2 77.17(17) . . ?
C19 N2 O6 119.6(3) . . ?
C19 N2 Zr2 173.1(3) . . ?
O6 N2 Zr2 65.92(16) . . ?
N2 C19 C20 119.6(3) . . ?
N2 C19 C24 123.6(4) . . ?
C20 C19 C24 116.8(3) . . ?
C19 C20 C21 111.4(3) . . ?
C19 C20 H20A 109.4 . . ?
C21 C20 H20A 109.4 . . ?
C19 C20 H20B 109.4 . . ?
C21 C20 H20B 109.4 . . ?
H20A C20 H20B 108.0 . . ?
C20 C21 C22 110.8(4) . . ?
C20 C21 H21A 109.5 . . ?
C22 C21 H21A 109.5 . . ?
C20 C21 H21B 109.5 . . ?
C22 C21 H21B 109.5 . . ?
H21A C21 H21B 108.1 . . ?
C21 C22 C23 110.3(3) . . ?
C21 C22 H22A 109.6 . . ?
C23 C22 H22A 109.6 . . ?
C21 C22 H22B 109.6 . . ?
C23 C22 H22B 109.6 . . ?
H22A C22 H22B 108.1 . . ?
C24 C23 C22 111.4(3) . . ?
C24 C23 H23A 109.4 . . ?
C22 C23 H23A 109.4 . . ?
C24 C23 H23B 109.4 . . ?
C22 C23 H23B 109.4 . . ?
H23A C23 H23B 108.0 . . ?
C19 C24 C23 110.7(3) . . ?
C19 C24 H24A 109.5 . . ?
C23 C24 H24A 109.5 . . ?
C19 C24 H24B 109.5 . . ?
C23 C24 H24B 109.5 . . ?
H24A C24 H24B 108.1 . . ?
C25 O7 Zr2 161.8(3) . . ?
O7 C25 C26B 112.5(6) . . ?
O7 C25 C26 110.0(4) . . ?
C26B C25 C26 43.8(6) . . ?
O7 C25 H25A 109.7 . . ?
C26B C25 H25A 136.2 . . ?
C26 C25 H25A 109.7 . . ?
O7 C25 H25B 109.7 . . ?
C26B C25 H25B 68.0 . . ?
C26 C25 H25B 109.7 . . ?
H25A C25 H25B 108.2 . . ?
O7 C25 H25C 109.1 . . ?
C26B C25 H25C 109.1 . . ?
C26 C25 H25C 69.2 . . ?
H25A C25 H25C 43.8 . . ?
H25B C25 H25C 138.6 . . ?
O7 C25 H25D 109.1 . . ?
C26B C25 H25D 109.1 . . ?
C26 C25 H25D 139.3 . . ?
H25A C25 H25D 66.4 . . ?
H25B C25 H25D 44.8 . . ?
H25C C25 H25D 107.8 . . ?
C27 C26 C25 117.5(5) . . ?
C27 C26 H26A 107.9 . . ?
C25 C26 H26A 107.9 . . ?
C27 C26 H26B 107.9 . . ?
C25 C26 H26B 107.9 . . ?
H26A C26 H26B 107.2 . . ?
C27 C26B C25 121.7(10) . . ?
C27 C26B H26C 106.9 . . ?
C25 C26B H26C 106.9 . . ?
C27 C26B H26D 106.9 . . ?
C25 C26B H26D 106.9 . . ?
H26C C26B H26D 106.7 . . ?
C26B C27 C28 133.9(7) . . ?
C26B C27 C26 46.3(7) . . ?
C28 C27 C26 120.8(6) . . ?
C26B C27 H27A 118.9 . . ?
C28 C27 H27A 107.1 . . ?
C26 C27 H27A 107.1 . . ?
C26B C27 H27B 60.8 . . ?
C28 C27 H27B 107.1 . . ?
C26 C27 H27B 107.1 . . ?
H27A C27 H27B 106.8 . . ?
C26B C27 H27C 103.7 . . ?
C28 C27 H27C 103.7 . . ?
C26 C27 H27C 135.5 . . ?
H27A C27 H27C 53.0 . . ?
H27B C27 H27C 57.1 . . ?
C26B C27 H27D 103.7 . . ?
C28 C27 H27D 103.7 . . ?
C26 C27 H27D 64.2 . . ?
H27A C27 H27D 52.9 . . ?
H27B C27 H27D 147.4 . . ?
H27C C27 H27D 105.4 . . ?
C27 C28 H28A 109.5 . . ?
C27 C28 H28B 109.5 . . ?
H28A C28 H28B 109.5 . . ?
C27 C28 H28C 109.5 . . ?
H28A C28 H28C 109.5 . . ?
H28B C28 H28C 109.5 . . ?
C27 C28 H28D 109.5 . . ?
H28A C28 H28D 140.1 . . ?
H28B C28 H28D 64.3 . . ?
H28C C28 H28D 48.2 . . ?
C27 C28 H28E 109.5 . . ?
H28A C28 H28E 48.2 . . ?
H28B C28 H28E 140.1 . . ?
H28C C28 H28E 64.3 . . ?
H28D C28 H28E 109.5 . . ?
C27 C28 H28F 109.5 . . ?
H28A C28 H28F 64.3 . . ?
H28B C28 H28F 48.2 . . ?
H28C C28 H28F 140.1 . . ?
H28D C28 H28F 109.5 . . ?
H28E C28 H28F 109.5 . . ?
C29 O8 Zr3 127.7(2) . . ?
C29 O8 Zr2 123.2(2) . . ?
Zr3 O8 Zr2 109.11(10) . . ?
O8 C29 C30 111.0(3) . . ?
O8 C29 H29A 109.4 . . ?
C30 C29 H29A 109.4 . . ?
O8 C29 H29B 109.4 . . ?
C30 C29 H29B 109.4 . . ?
H29A C29 H29B 108.0 . . ?
C29 C30 C31 113.2(4) . . ?
C29 C30 H30A 108.9 . . ?
C31 C30 H30A 108.9 . . ?
C29 C30 H30B 108.9 . . ?
C31 C30 H30B 108.9 . . ?
H30A C30 H30B 107.8 . . ?
C32 C31 C30 112.0(4) . . ?
C32 C31 H31A 109.2 . . ?
C30 C31 H31A 109.2 . . ?
C32 C31 H31B 109.2 . . ?
C30 C31 H31B 109.2 . . ?
H31A C31 H31B 107.9 . . ?
C31 C32 H32A 109.5 . . ?
C31 C32 H32B 109.5 . . ?
H32A C32 H32B 109.5 . . ?
C31 C32 H32C 109.5 . . ?
H32A C32 H32C 109.5 . . ?
H32B C32 H32C 109.5 . . ?
N3 O9 Zr3 78.71(19) . . ?
C33 N3 O9 119.7(3) . . ?
C33 N3 Zr3 173.5(3) . . ?
O9 N3 Zr3 64.85(18) . . ?
N3 C33 C34 123.7(4) . . ?
N3 C33 C38 119.0(4) . . ?
C34 C33 C38 117.3(4) . . ?
C33 C34 C35 110.3(4) . . ?
C33 C34 H34A 109.6 . . ?
C35 C34 H34A 109.6 . . ?
C33 C34 H34B 109.6 . . ?
C35 C34 H34B 109.6 . . ?
H34A C34 H34B 108.1 . . ?
C36 C35 C34 111.2(4) . . ?
C36 C35 H35A 109.4 . . ?
C34 C35 H35A 109.4 . . ?
C36 C35 H35B 109.4 . . ?
C34 C35 H35B 109.4 . . ?
H35A C35 H35B 108.0 . . ?
C35 C36 C37 111.2(4) . . ?
C35 C36 H36A 109.4 . . ?
C37 C36 H36A 109.4 . . ?
C35 C36 H36B 109.4 . . ?
C37 C36 H36B 109.4 . . ?
H36A C36 H36B 108.0 . . ?
C38 C37 C36 111.3(4) . . ?
C38 C37 H37A 109.4 . . ?
C36 C37 H37A 109.4 . . ?
C38 C37 H37B 109.4 . . ?
C36 C37 H37B 109.4 . . ?
H37A C37 H37B 108.0 . . ?
C33 C38 C37 109.5(4) . . ?
C33 C38 H38A 109.8 . . ?
C37 C38 H38A 109.8 . . ?
C33 C38 H38B 109.8 . . ?
C37 C38 H38B 109.8 . . ?
H38A C38 H38B 108.2 . . ?
N4 O10 Zr3 78.63(18) . . ?
C39 N4 O10 119.0(3) . . ?
C39 N4 Zr3 173.0(3) . . ?
O10 N4 Zr3 64.78(16) . . ?
N4 C39 C44 124.7(4) . . ?
N4 C39 C40 118.6(4) . . ?
C44 C39 C40 116.7(4) . . ?
C41 C40 C39 112.4(4) . . ?
C41 C40 H40A 109.1 . . ?
C39 C40 H40A 109.1 . . ?
C41 C40 H40B 109.1 . . ?
C39 C40 H40B 109.1 . . ?
H40A C40 H40B 107.9 . . ?
C40 C41 C42 111.4(4) . . ?
C40 C41 H41A 109.3 . . ?
C42 C41 H41A 109.3 . . ?
C40 C41 H41B 109.3 . . ?
C42 C41 H41B 109.3 . . ?
H41A C41 H41B 108.0 . . ?
C41 C42 C43 110.3(4) . . ?
C41 C42 H42A 109.6 . . ?
C43 C42 H42A 109.6 . . ?
C41 C42 H42B 109.6 . . ?
C43 C42 H42B 109.6 . . ?
H42A C42 H42B 108.1 . . ?
C42 C43 C44 112.9(4) . . ?
C42 C43 H43A 109.0 . . ?
C44 C43 H43A 109.0 . . ?
C42 C43 H43B 109.0 . . ?
C44 C43 H43B 109.0 . . ?
H43A C43 H43B 107.8 . . ?
C39 C44 C43 110.2(4) . . ?
C39 C44 H44A 109.6 . . ?
C43 C44 H44A 109.6 . . ?
C39 C44 H44B 109.6 . . ?
C43 C44 H44B 109.6 . . ?
H44A C44 H44B 108.1 . . ?
C45B O11 C45 39.0(7) . . ?
C45B O11 Zr3 124.9(5) . . ?
C45 O11 Zr3 134.4(3) . . ?
C45B O11 Zr4 133.9(7) . . ?
C45 O11 Zr4 127.2(3) . . ?
Zr3 O11 Zr4 93.99(9) . . ?
O11 C45 C46 113.0(5) . . ?
O11 C45 H45A 109.0 . . ?
C46 C45 H45A 109.0 . . ?
O11 C45 H45B 109.0 . . ?
C46 C45 H45B 109.0 . . ?
H45A C45 H45B 107.8 . . ?
C47 C46 C45 114.4(5) . . ?
C47 C46 H46A 108.7 . . ?
C45 C46 H46A 108.7 . . ?
C47 C46 H46B 108.7 . . ?
C45 C46 H46B 108.7 . . ?
H46A C46 H46B 107.6 . . ?
O11 C45B C46B 114.4(10) . . ?
O11 C45B H45C 108.7 . . ?
C46B C45B H45C 108.7 . . ?
O11 C45B H45D 108.7 . . ?
C46B C45B H45D 108.7 . . ?
H45C C45B H45D 107.6 . . ?
C45B C46B C47 110.6(10) . . ?
C45B C46B H46C 109.5 . . ?
C47 C46B H46C 109.5 . . ?
C45B C46B H46D 109.5 . . ?
C47 C46B H46D 109.5 . . ?
H46C C46B H46D 108.1 . . ?
C48 C47 C46 112.7(5) . . ?
C48 C47 C46B 119.1(8) . . ?
C46 C47 C46B 36.3(6) . . ?
C48 C47 H47A 109.1 . . ?
C46 C47 H47A 109.1 . . ?
C46B C47 H47A 128.5 . . ?
C48 C47 H47B 109.1 . . ?
C46 C47 H47B 109.1 . . ?
C46B C47 H47B 73.6 . . ?
H47A C47 H47B 107.8 . . ?
C48 C47 H47C 107.5 . . ?
C46 C47 H47C 76.8 . . ?
C46B C47 H47C 107.5 . . ?
H47A C47 H47C 36.6 . . ?
H47B C47 H47C 136.5 . . ?
C48 C47 H47D 107.5 . . ?
C46 C47 H47D 136.2 . . ?
C46B C47 H47D 107.5 . . ?
H47A C47 H47D 71.9 . . ?
H47B C47 H47D 39.0 . . ?
H47C C47 H47D 107.0 . . ?
C47 C48 H48A 109.5 . . ?
C47 C48 H48B 109.5 . . ?
H48A C48 H48B 109.5 . . ?
C47 C48 H48C 109.5 . . ?
H48A C48 H48C 109.5 . . ?
H48B C48 H48C 109.5 . . ?
C47 C48 H48D 109.5 . . ?
H48A C48 H48D 133.4 . . ?
H48B C48 H48D 32.0 . . ?
H48C C48 H48D 80.1 . . ?
C47 C48 H48E 109.5 . . ?
H48A C48 H48E 80.1 . . ?
H48B C48 H48E 133.4 . . ?
H48C C48 H48E 32.0 . . ?
H48D C48 H48E 109.5 . . ?
C47 C48 H48F 109.5 . . ?
H48A C48 H48F 32.0 . . ?
H48B C48 H48F 80.1 . . ?
H48C C48 H48F 133.4 . . ?
H48D C48 H48F 109.5 . . ?
H48E C48 H48F 109.5 . . ?
C49 O12 Zr4 132.4(2) . . ?
C49 O12 Zr3 124.0(2) . . ?
Zr4 O12 Zr3 94.69(9) . . ?
O12 C49 C50 112.7(3) . . ?
O12 C49 H49A 109.1 . . ?
C50 C49 H49A 109.1 . . ?
O12 C49 H49B 109.1 . . ?
C50 C49 H49B 109.1 . . ?
H49A C49 H49B 107.8 . . ?
C49 C50 C51 114.0(3) . . ?
C49 C50 H50A 108.8 . . ?
C51 C50 H50A 108.8 . . ?
C49 C50 H50B 108.8 . . ?
C51 C50 H50B 108.8 . . ?
H50A C50 H50B 107.6 . . ?
C50 C51 C52 111.8(4) . . ?
C50 C51 H51A 109.2 . . ?
C52 C51 H51A 109.2 . . ?
C50 C51 H51B 109.2 . . ?
C52 C51 H51B 109.2 . . ?
H51A C51 H51B 107.9 . . ?
C51 C52 H52A 109.5 . . ?
C51 C52 H52B 109.5 . . ?
H52A C52 H52B 109.5 . . ?
C51 C52 H52C 109.5 . . ?
H52A C52 H52C 109.5 . . ?
H52B C52 H52C 109.5 . . ?
N5 O13 Zr4 77.79(17) . . ?
C53 N5 O13 119.0(3) . . ?
C53 N5 Zr4 175.4(3) . . ?
O13 N5 Zr4 65.48(15) . . ?
N5 C53 C58 119.5(3) . . ?
N5 C53 C54 123.8(3) . . ?
C58 C53 C54 116.7(3) . . ?
C53 C54 C55 110.4(3) . . ?
C53 C54 H54A 109.6 . . ?
C55 C54 H54A 109.6 . . ?
C53 C54 H54B 109.6 . . ?
C55 C54 H54B 109.6 . . ?
H54A C54 H54B 108.1 . . ?
C56 C55 C54 112.0(3) . . ?
C56 C55 H55A 109.2 . . ?
C54 C55 H55A 109.2 . . ?
C56 C55 H55B 109.2 . . ?
C54 C55 H55B 109.2 . . ?
H55A C55 H55B 107.9 . . ?
C57 C56 C55 110.8(3) . . ?
C57 C56 H56A 109.5 . . ?
C55 C56 H56A 109.5 . . ?
C57 C56 H56B 109.5 . . ?
C55 C56 H56B 109.5 . . ?
H56A C56 H56B 108.1 . . ?
C56 C57 C58 110.9(3) . . ?
C56 C57 H57A 109.5 . . ?
C58 C57 H57A 109.5 . . ?
C56 C57 H57B 109.5 . . ?
C58 C57 H57B 109.5 . . ?
H57A C57 H57B 108.0 . . ?
C53 C58 C57 111.3(3) . . ?
C53 C58 H58A 109.4 . . ?
C57 C58 H58A 109.4 . . ?
C53 C58 H58B 109.4 . . ?
C57 C58 H58B 109.4 . . ?
H58A C58 H58B 108.0 . . ?
N6 O14 Zr4 77.02(19) . . ?
C59 N6 O14 120.9(3) . . ?
C59 N6 Zr4 171.4(3) . . ?
O14 N6 Zr4 66.33(18) . . ?
N6 C59 C64 118.6(4) . . ?
N6 C59 C60 124.0(4) . . ?
C64 C59 C60 117.3(4) . . ?
C59 C60 C61 109.6(4) . . ?
C59 C60 H60A 109.7 . . ?
C61 C60 H60A 109.7 . . ?
C59 C60 H60B 109.7 . . ?
C61 C60 H60B 109.7 . . ?
H60A C60 H60B 108.2 . . ?
C62 C61 C60 111.0(4) . . ?
C62 C61 H61A 109.4 . . ?
C60 C61 H61A 109.4 . . ?
C62 C61 H61B 109.4 . . ?
C60 C61 H61B 109.4 . . ?
H61A C61 H61B 108.0 . . ?
C63 C62 C61 111.2(4) . . ?
C63 C62 H62A 109.4 . . ?
C61 C62 H62A 109.4 . . ?
C63 C62 H62B 109.4 . . ?
C61 C62 H62B 109.4 . . ?
H62A C62 H62B 108.0 . . ?
C62 C63 C64 110.4(4) . . ?
C62 C63 H63A 109.6 . . ?
C64 C63 H63A 109.6 . . ?
C62 C63 H63B 109.6 . . ?
C64 C63 H63B 109.6 . . ?
H63A C63 H63B 108.1 . . ?
C59 C64 C63 109.8(4) . . ?
C59 C64 H64A 109.7 . . ?
C63 C64 H64A 109.7 . . ?
C59 C64 H64B 109.7 . . ?
C63 C64 H64B 109.7 . . ?
H64A C64 H64B 108.2 . . ?
C65 O15 Zr4 126.2(2) . . ?
C65 O15 Zr1 124.0(2) . . ?
Zr4 O15 Zr1 108.90(10) . . ?
O15 C65 C66 112.2(3) . . ?
O15 C65 H65A 109.2 . . ?
C66 C65 H65A 109.2 . . ?
O15 C65 H65B 109.2 . . ?
C66 C65 H65B 109.2 . . ?
H65A C65 H65B 107.9 . . ?
C65 C66 C67 111.9(3) . . ?
C65 C66 H66A 109.2 . . ?
C67 C66 H66A 109.2 . . ?
C65 C66 H66B 109.2 . . ?
C67 C66 H66B 109.2 . . ?
H66A C66 H66B 107.9 . . ?
C66 C67 C68 112.2(3) . . ?
C66 C67 H67A 109.2 . . ?
C68 C67 H67A 109.2 . . ?
C66 C67 H67B 109.2 . . ?
C68 C67 H67B 109.2 . . ?
H67A C67 H67B 107.9 . . ?
C67 C68 H68A 109.5 . . ?
C67 C68 H68B 109.5 . . ?
H68A C68 H68B 109.5 . . ?
C67 C68 H68C 109.5 . . ?
H68A C68 H68C 109.5 . . ?
H68B C68 H68C 109.5 . . ?
Cl1 C69 Cl2 111.4(3) . . ?
Cl1 C69 H69A 109.3 . . ?
Cl2 C69 H69A 109.3 . . ?
Cl1 C69 H69B 109.3 . . ?
Cl2 C69 H69B 109.3 . . ?
H69A C69 H69B 108.0 . . ?

loop_
_geom_bond_atom_site_label_1
_geom_bond_atom_site_label_2
_geom_bond_distance
_geom_bond_site_symmetry_2
_geom_bond_publ_flag
Zr1 O2 1.925(3) . ?
Zr1 O3 2.113(3) . ?
Zr1 O4 2.160(2) . ?
Zr1 O15 2.174(2) . ?
Zr1 O5 2.188(2) . ?
Zr1 O1 2.212(2) . ?
Zr1 N1 2.232(3) . ?
Zr1 Zr2 3.1750(5) . ?
Zr1 Zr4 3.5230(5) . ?
Zr2 O7 1.925(3) . ?
Zr2 O6 2.103(3) . ?
Zr2 O4 2.145(2) . ?
Zr2 O8 2.165(2) . ?
Zr2 O5 2.188(2) . ?
Zr2 O1 2.229(2) . ?
Zr2 N2 2.246(3) . ?
Zr2 Zr3 3.5169(5) . ?
Zr3 O9 2.073(3) . ?
Zr3 O10 2.104(3) . ?
Zr3 O8 2.152(2) . ?
Zr3 O11 2.163(3) . ?
Zr3 O12 2.184(2) . ?
Zr3 O1 2.207(2) . ?
Zr3 N3 2.246(3) . ?
Zr3 N4 2.280(3) . ?
Zr3 Zr4 3.1909(5) . ?
Zr4 O14 2.087(3) . ?
Zr4 O13 2.107(3) . ?
Zr4 O12 2.154(2) . ?
Zr4 O15 2.156(2) . ?
Zr4 O11 2.200(2) . ?
Zr4 O1 2.208(2) . ?
Zr4 N6 2.221(3) . ?
Zr4 N5 2.264(3) . ?
O2 C1 1.407(5) . ?
C1 C2 1.507(6) . ?
C1 H1A 0.9900 . ?
C1 H1B 0.9900 . ?
C2 C3 1.525(7) . ?
C2 H2A 0.9900 . ?
C2 H2B 0.9900 . ?
C3 C4 1.509(7) . ?
C3 H3A 0.9900 . ?
C3 H3B 0.9900 . ?
C4 H4A 0.9800 . ?
C4 H4B 0.9800 . ?
C4 H4C 0.9800 . ?
O3 N1 1.383(4) . ?
N1 C5 1.281(5) . ?
C5 C10 1.497(5) . ?
C5 C6 1.499(5) . ?
C6 C7 1.537(6) . ?
C6 H6A 0.9900 . ?
C6 H6B 0.9900 . ?
C7 C8 1.515(6) . ?
C7 H7A 0.9900 . ?
C7 H7B 0.9900 . ?
C8 C9 1.525(6) . ?
C8 H8A 0.9900 . ?
C8 H8B 0.9900 . ?
C9 C10 1.545(6) . ?
C9 H9A 0.9900 . ?
C9 H9B 0.9900 . ?
C10 H10A 0.9900 . ?
C10 H10B 0.9900 . ?
O4 C11 1.419(4) . ?
C11 C12 1.517(5) . ?
C11 H11A 0.9900 . ?
C11 H11B 0.9900 . ?
C12 C13 1.519(5) . ?
C12 H12A 0.9900 . ?
C12 H12B 0.9900 . ?
C13 C14 1.505(6) . ?
C13 H13A 0.9900 . ?
C13 H13B 0.9900 . ?
C14 H14A 0.9800 . ?
C14 H14B 0.9800 . ?
C14 H14C 0.9800 . ?
O5 C15 1.434(4) . ?
C15 C16 1.512(5) . ?
C15 H15A 0.9900 . ?
C15 H15B 0.9900 . ?
C16 C17 1.526(5) . ?
C16 H16A 0.9900 . ?
C16 H16B 0.9900 . ?
C17 C18 1.529(6) . ?
C17 H17A 0.9900 . ?
C17 H17B 0.9900 . ?
C18 H18A 0.9800 . ?
C18 H18B 0.9800 . ?
C18 H18C 0.9800 . ?
O6 N2 1.383(4) . ?
N2 C19 1.286(5) . ?
C19 C20 1.491(5) . ?
C19 C24 1.505(5) . ?
C20 C21 1.526(6) . ?
C20 H20A 0.9900 . ?
C20 H20B 0.9900 . ?
C21 C22 1.528(6) . ?
C21 H21A 0.9900 . ?
C21 H21B 0.9900 . ?
C22 C23 1.529(6) . ?
C22 H22A 0.9900 . ?
C22 H22B 0.9900 . ?
C23 C24 1.527(5) . ?
C23 H23A 0.9900 . ?
C23 H23B 0.9900 . ?
C24 H24A 0.9900 . ?
C24 H24B 0.9900 . ?
O7 C25 1.404(5) . ?
C25 C26B 1.491(13) . ?
C25 C26 1.521(7) . ?
C25 H25A 0.9900 . ?
C25 H25B 0.9900 . ?
C25 H25C 0.9900 . ?
C25 H25D 0.9900 . ?
C26 C27 1.444(8) . ?
C26 H26A 0.9900 . ?
C26 H26B 0.9900 . ?
C26B C27 1.413(13) . ?
C26B H26C 0.9900 . ?
C26B H26D 0.9900 . ?
C27 C28 1.436(7) . ?
C27 H27A 0.9900 . ?
C27 H27B 0.9900 . ?
C27 H27C 0.9900 . ?
C27 H27D 0.9900 . ?
C28 H28A 0.9800 . ?
C28 H28B 0.9800 . ?
C28 H28C 0.9800 . ?
C28 H28D 0.9800 . ?
C28 H28E 0.9800 . ?
C28 H28F 0.9800 . ?
O8 C29 1.436(4) . ?
C29 C30 1.517(5) . ?
C29 H29A 0.9900 . ?
C29 H29B 0.9900 . ?
C30 C31 1.526(5) . ?
C30 H30A 0.9900 . ?
C30 H30B 0.9900 . ?
C31 C32 1.522(6) . ?
C31 H31A 0.9900 . ?
C31 H31B 0.9900 . ?
C32 H32A 0.9800 . ?
C32 H32B 0.9800 . ?
C32 H32C 0.9800 . ?
O9 N3 1.360(4) . ?
N3 C33 1.294(5) . ?
C33 C34 1.498(6) . ?
C33 C38 1.502(5) . ?
C34 C35 1.525(7) . ?
C34 H34A 0.9900 . ?
C34 H34B 0.9900 . ?
C35 C36 1.523(6) . ?
C35 H35A 0.9900 . ?
C35 H35B 0.9900 . ?
C36 C37 1.530(6) . ?
C36 H36A 0.9900 . ?
C36 H36B 0.9900 . ?
C37 C38 1.526(6) . ?
C37 H37A 0.9900 . ?
C37 H37B 0.9900 . ?
C38 H38A 0.9900 . ?
C38 H38B 0.9900 . ?
O10 N4 1.387(4) . ?
N4 C39 1.286(5) . ?
C39 C44 1.498(6) . ?
C39 C40 1.503(6) . ?
C40 C41 1.502(7) . ?
C40 H40A 0.9900 . ?
C40 H40B 0.9900 . ?
C41 C42 1.516(6) . ?
C41 H41A 0.9900 . ?
C41 H41B 0.9900 . ?
C42 C43 1.521(6) . ?
C42 H42A 0.9900 . ?
C42 H42B 0.9900 . ?
C43 C44 1.524(6) . ?
C43 H43A 0.9900 . ?
C43 H43B 0.9900 . ?
C44 H44A 0.9900 . ?
C44 H44B 0.9900 . ?
O11 C45B 1.400(11) . ?
O11 C45 1.428(5) . ?
C45 C46 1.520(8) . ?
C45 H45A 0.9900 . ?
C45 H45B 0.9900 . ?
C46 C47 1.512(7) . ?
C46 H46A 0.9900 . ?
C46 H46B 0.9900 . ?
C45B C46B 1.510(14) . ?
C45B H45C 0.9900 . ?
C45B H45D 0.9900 . ?
C46B C47 1.583(13) . ?
C46B H46C 0.9900 . ?
C46B H46D 0.9900 . ?
C47 C48 1.504(8) . ?
C47 H47A 0.9900 . ?
C47 H47B 0.9900 . ?
C47 H47C 0.9900 . ?
C47 H47D 0.9900 . ?
C48 H48A 0.9800 . ?
C48 H48B 0.9800 . ?
C48 H48C 0.9800 . ?
C48 H48D 0.9800 . ?
C48 H48E 0.9800 . ?
C48 H48F 0.9800 . ?
O12 C49 1.422(4) . ?
C49 C50 1.514(5) . ?
C49 H49A 0.9900 . ?
C49 H49B 0.9900 . ?
C50 C51 1.522(6) . ?
C50 H50A 0.9900 . ?
C50 H50B 0.9900 . ?
C51 C52 1.531(6) . ?
C51 H51A 0.9900 . ?
C51 H51B 0.9900 . ?
C52 H52A 0.9800 . ?
C52 H52B 0.9800 . ?
C52 H52C 0.9800 . ?
O13 N5 1.385(4) . ?
N5 C53 1.284(5) . ?
C53 C58 1.504(5) . ?
C53 C54 1.504(5) . ?
C54 C55 1.529(5) . ?
C54 H54A 0.9900 . ?
C54 H54B 0.9900 . ?
C55 C56 1.527(5) . ?
C55 H55A 0.9900 . ?
C55 H55B 0.9900 . ?
C56 C57 1.524(6) . ?
C56 H56A 0.9900 . ?
C56 H56B 0.9900 . ?
C57 C58 1.531(5) . ?
C57 H57A 0.9900 . ?
C57 H57B 0.9900 . ?
C58 H58A 0.9900 . ?
C58 H58B 0.9900 . ?
O14 N6 1.361(4) . ?
N6 C59 1.284(5) . ?
C59 C64 1.495(6) . ?
C59 C60 1.500(6) . ?
C60 C61 1.527(6) . ?
C60 H60A 0.9900 . ?
C60 H60B 0.9900 . ?
C61 C62 1.525(7) . ?
C61 H61A 0.9900 . ?
C61 H61B 0.9900 . ?
C62 C63 1.518(7) . ?
C62 H62A 0.9900 . ?
C62 H62B 0.9900 . ?
C63 C64 1.540(6) . ?
C63 H63A 0.9900 . ?
C63 H63B 0.9900 . ?
C64 H64A 0.9900 . ?
C64 H64B 0.9900 . ?
O15 C65 1.434(4) . ?
C65 C66 1.521(5) . ?
C65 H65A 0.9900 . ?
C65 H65B 0.9900 . ?
C66 C67 1.522(5) . ?
C66 H66A 0.9900 . ?
C66 H66B 0.9900 . ?
C67 C68 1.527(5) . ?
C67 H67A 0.9900 . ?
C67 H67B 0.9900 . ?
C68 H68A 0.9800 . ?
C68 H68B 0.9800 . ?
C68 H68C 0.9800 . ?
Cl2 C69 1.778(6) . ?
Cl1 C69 1.768(5) . ?
C69 H69A 0.9900 . ?
C69 H69B 0.9900 . ?

loop_
_geom_torsion_atom_site_label_1
_geom_torsion_atom_site_label_2
_geom_torsion_atom_site_label_3
_geom_torsion_atom_site_label_4
_geom_torsion
_geom_torsion_site_symmetry_1
_geom_torsion_site_symmetry_2
_geom_torsion_site_symmetry_3
_geom_torsion_site_symmetry_4
_geom_torsion_publ_flag
O2 Zr1 Zr2 O7 -154.97(14) . . . . ?
O3 Zr1 Zr2 O7 58.69(14) . . . . ?
O4 Zr1 Zr2 O7 43.94(14) . . . . ?
O15 Zr1 Zr2 O7 -35.35(12) . . . . ?
O5 Zr1 Zr2 O7 163.78(14) . . . . ?
O1 Zr1 Zr2 O7 -75.72(13) . . . . ?
N1 Zr1 Zr2 O7 94.45(13) . . . . ?
Zr4 Zr1 Zr2 O7 -49.57(10) . . . . ?
O2 Zr1 Zr2 O6 56.52(14) . . . . ?
O3 Zr1 Zr2 O6 -89.82(13) . . . . ?
O4 Zr1 Zr2 O6 -104.58(14) . . . . ?
O15 Zr1 Zr2 O6 176.13(12) . . . . ?
O5 Zr1 Zr2 O6 15.26(13) . . . . ?
O1 Zr1 Zr2 O6 135.77(13) . . . . ?
N1 Zr1 Zr2 O6 -54.06(13) . . . . ?
Zr4 Zr1 Zr2 O6 161.91(9) . . . . ?
O2 Zr1 Zr2 O4 161.09(14) . . . . ?
O3 Zr1 Zr2 O4 14.75(14) . . . . ?
O15 Zr1 Zr2 O4 -79.29(12) . . . . ?
O5 Zr1 Zr2 O4 119.84(14) . . . . ?
O1 Zr1 Zr2 O4 -119.66(13) . . . . ?
N1 Zr1 Zr2 O4 50.51(13) . . . . ?
Zr4 Zr1 Zr2 O4 -93.51(10) . . . . ?
O2 Zr1 Zr2 O8 -36.54(12) . . . . ?
O3 Zr1 Zr2 O8 177.12(12) . . . . ?
O4 Zr1 Zr2 O8 162.36(12) . . . . ?
O15 Zr1 Zr2 O8 83.07(10) . . . . ?
O5 Zr1 Zr2 O8 -77.80(12) . . . . ?
O1 Zr1 Zr2 O8 42.71(11) . . . . ?
N1 Zr1 Zr2 O8 -147.12(11) . . . . ?
Zr4 Zr1 Zr2 O8 68.85(7) . . . . ?
O2 Zr1 Zr2 O5 41.26(14) . . . . ?
O3 Zr1 Zr2 O5 -105.08(13) . . . . ?
O4 Zr1 Zr2 O5 -119.84(14) . . . . ?
O15 Zr1 Zr2 O5 160.87(12) . . . . ?
O1 Zr1 Zr2 O5 120.51(13) . . . . ?
N1 Zr1 Zr2 O5 -69.32(13) . . . . ?
Zr4 Zr1 Zr2 O5 146.65(9) . . . . ?
O2 Zr1 Zr2 O1 -79.25(13) . . . . ?
O3 Zr1 Zr2 O1 134.41(13) . . . . ?
O4 Zr1 Zr2 O1 119.66(13) . . . . ?
O15 Zr1 Zr2 O1 40.36(11) . . . . ?
O5 Zr1 Zr2 O1 -120.51(13) . . . . ?
N1 Zr1 Zr2 O1 170.17(12) . . . . ?
Zr4 Zr1 Zr2 O1 26.14(9) . . . . ?
O2 Zr1 Zr2 N2 94.56(13) . . . . ?
O3 Zr1 Zr2 N2 -51.78(13) . . . . ?
O4 Zr1 Zr2 N2 -66.53(13) . . . . ?
O15 Zr1 Zr2 N2 -145.83(11) . . . . ?
O5 Zr1 Zr2 N2 53.30(13) . . . . ?
O1 Zr1 Zr2 N2 173.81(12) . . . . ?
N1 Zr1 Zr2 N2 -16.02(12) . . . . ?
Zr4 Zr1 Zr2 N2 -160.05(9) . . . . ?
O2 Zr1 Zr2 Zr3 -55.09(10) . . . . ?
O3 Zr1 Zr2 Zr3 158.57(10) . . . . ?
O4 Zr1 Zr2 Zr3 143.81(10) . . . . ?
O15 Zr1 Zr2 Zr3 64.52(7) . . . . ?
O5 Zr1 Zr2 Zr3 -96.35(9) . . . . ?
O1 Zr1 Zr2 Zr3 24.16(9) . . . . ?
N1 Zr1 Zr2 Zr3 -165.67(9) . . . . ?
Zr4 Zr1 Zr2 Zr3 50.300(10) . . . . ?
O7 Zr2 Zr3 O9 172.07(11) . . . . ?
O6 Zr2 Zr3 O9 -80.37(11) . . . . ?
O4 Zr2 Zr3 O9 74.32(11) . . . . ?
O8 Zr2 Zr3 O9 -98.93(14) . . . . ?
O5 Zr2 Zr3 O9 5.60(10) . . . . ?
O1 Zr2 Zr3 O9 77.11(13) . . . . ?
N2 Zr2 Zr3 O9 -61.36(18) . . . . ?
Zr1 Zr2 Zr3 O9 49.08(8) . . . . ?
O7 Zr2 Zr3 O10 -33.9(2) . . . . ?
O6 Zr2 Zr3 O10 73.7(2) . . . . ?
O4 Zr2 Zr3 O10 -131.6(2) . . . . ?
O8 Zr2 Zr3 O10 55.1(2) . . . . ?
O5 Zr2 Zr3 O10 159.7(2) . . . . ?
O1 Zr2 Zr3 O10 -128.8(2) . . . . ?
N2 Zr2 Zr3 O10 92.7(3) . . . . ?
Zr1 Zr2 Zr3 O10 -156.9(2) . . . . ?
O7 Zr2 Zr3 O8 -89.00(14) . . . . ?
O6 Zr2 Zr3 O8 18.56(14) . . . . ?
O4 Zr2 Zr3 O8 173.25(14) . . . . ?
O5 Zr2 Zr3 O8 104.53(13) . . . . ?
O1 Zr2 Zr3 O8 176.04(16) . . . . ?
N2 Zr2 Zr3 O8 37.6(2) . . . . ?
Zr1 Zr2 Zr3 O8 148.01(12) . . . . ?
O7 Zr2 Zr3 O11 20.11(10) . . . . ?
O6 Zr2 Zr3 O11 127.67(10) . . . . ?
O4 Zr2 Zr3 O11 -77.64(10) . . . . ?
O8 Zr2 Zr3 O11 109.11(13) . . . . ?
O5 Zr2 Zr3 O11 -146.36(9) . . . . ?
O1 Zr2 Zr3 O11 -74.85(12) . . . . ?
N2 Zr2 Zr3 O11 146.68(17) . . . . ?
Zr1 Zr2 Zr3 O11 -102.88(7) . . . . ?
O7 Zr2 Zr3 O12 89.06(11) . . . . ?
O6 Zr2 Zr3 O12 -163.38(11) . . . . ?
O4 Zr2 Zr3 O12 -8.69(10) . . . . ?
O8 Zr2 Zr3 O12 178.06(14) . . . . ?
O5 Zr2 Zr3 O12 -77.41(9) . . . . ?
O1 Zr2 Zr3 O12 -5.90(12) . . . . ?
N2 Zr2 Zr3 O12 -144.37(17) . . . . ?
Zr1 Zr2 Zr3 O12 -33.93(7) . . . . ?
O7 Zr2 Zr3 O1 94.96(13) . . . . ?
O6 Zr2 Zr3 O1 -157.49(13) . . . . ?
O4 Zr2 Zr3 O1 -2.79(12) . . . . ?
O8 Zr2 Zr3 O1 -176.04(16) . . . . ?
O5 Zr2 Zr3 O1 -71.51(12) . . . . ?
N2 Zr2 Zr3 O1 -138.47(19) . . . . ?
Zr1 Zr2 Zr3 O1 -28.03(10) . . . . ?
O7 Zr2 Zr3 N3 -150.68(12) . . . . ?
O6 Zr2 Zr3 N3 -43.13(12) . . . . ?
O4 Zr2 Zr3 N3 111.57(11) . . . . ?
O8 Zr2 Zr3 N3 -61.69(15) . . . . ?
O5 Zr2 Zr3 N3 42.85(11) . . . . ?
O1 Zr2 Zr3 N3 114.36(13) . . . . ?
N2 Zr2 Zr3 N3 -24.11(18) . . . . ?
Zr1 Zr2 Zr3 N3 86.33(9) . . . . ?
O7 Zr2 Zr3 N4 -59.78(13) . . . . ?
O6 Zr2 Zr3 N4 47.78(13) . . . . ?
O4 Zr2 Zr3 N4 -157.53(13) . . . . ?
O8 Zr2 Zr3 N4 29.22(15) . . . . ?
O5 Zr2 Zr3 N4 133.75(12) . . . . ?
O1 Zr2 Zr3 N4 -154.74(14) . . . . ?
N2 Zr2 Zr3 N4 66.79(19) . . . . ?
Zr1 Zr2 Zr3 N4 177.23(10) . . . . ?
O7 Zr2 Zr3 Zr4 64.79(8) . . . . ?
O6 Zr2 Zr3 Zr4 172.35(8) . . . . ?
O4 Zr2 Zr3 Zr4 -32.96(7) . . . . ?
O8 Zr2 Zr3 Zr4 153.79(12) . . . . ?
O5 Zr2 Zr3 Zr4 -101.68(6) . . . . ?
O1 Zr2 Zr3 Zr4 -30.17(10) . . . . ?
N2 Zr2 Zr3 Zr4 -168.64(16) . . . . ?
Zr1 Zr2 Zr3 Zr4 -58.201(12) . . . . ?
O9 Zr3 Zr4 O14 -137.19(12) . . . . ?
O10 Zr3 Zr4 O14 116.62(12) . . . . ?
O8 Zr3 Zr4 O14 -25.08(11) . . . . ?
O11 Zr3 Zr4 O14 48.15(13) . . . . ?
O12 Zr3 Zr4 O14 174.58(13) . . . . ?
O1 Zr3 Zr4 O14 -67.06(12) . . . . ?
N3 Zr3 Zr4 O14 -134.32(17) . . . . ?
N4 Zr3 Zr4 O14 81.23(13) . . . . ?
Zr2 Zr3 Zr4 O14 -40.63(9) . . . . ?
O9 Zr3 Zr4 O13 115.34(11) . . . . ?
O10 Zr3 Zr4 O13 9.15(11) . . . . ?
O8 Zr3 Zr4 O13 -132.55(10) . . . . ?
O11 Zr3 Zr4 O13 -59.31(12) . . . . ?
O12 Zr3 Zr4 O13 67.12(12) . . . . ?
O1 Zr3 Zr4 O13 -174.52(11) . . . . ?
N3 Zr3 Zr4 O13 118.22(16) . . . . ?
N4 Zr3 Zr4 O13 -26.24(12) . . . . ?
Zr2 Zr3 Zr4 O13 -148.09(7) . . . . ?
O9 Zr3 Zr4 O12 48.23(13) . . . . ?
O10 Zr3 Zr4 O12 -57.96(12) . . . . ?
O8 Zr3 Zr4 O12 160.34(12) . . . . ?
O11 Zr3 Zr4 O12 -126.43(14) . . . . ?
O1 Zr3 Zr4 O12 118.36(13) . . . . ?
N3 Zr3 Zr4 O12 51.10(18) . . . . ?
N4 Zr3 Zr4 O12 -93.35(14) . . . . ?
Zr2 Zr3 Zr4 O12 144.79(10) . . . . ?
O9 Zr3 Zr4 O15 -26.63(11) . . . . ?
O10 Zr3 Zr4 O15 -132.82(10) . . . . ?
O8 Zr3 Zr4 O15 85.48(10) . . . . ?
O11 Zr3 Zr4 O15 158.71(12) . . . . ?
O12 Zr3 Zr4 O15 -74.86(12) . . . . ?
O1 Zr3 Zr4 O15 43.51(11) . . . . ?
N3 Zr3 Zr4 O15 -23.76(17) . . . . ?
N4 Zr3 Zr4 O15 -168.21(12) . . . . ?
Zr2 Zr3 Zr4 O15 69.94(7) . . . . ?
O9 Zr3 Zr4 O11 174.66(13) . . . . ?
O10 Zr3 Zr4 O11 68.47(13) . . . . ?
O8 Zr3 Zr4 O11 -73.23(12) . . . . ?
O12 Zr3 Zr4 O11 126.43(14) . . . . ?
O1 Zr3 Zr4 O11 -115.21(13) . . . . ?
N3 Zr3 Zr4 O11 177.53(18) . . . . ?
N4 Zr3 Zr4 O11 33.08(14) . . . . ?
Zr2 Zr3 Zr4 O11 -88.78(10) . . . . ?
O9 Zr3 Zr4 O1 -70.14(12) . . . . ?
O10 Zr3 Zr4 O1 -176.33(12) . . . . ?
O8 Zr3 Zr4 O1 41.97(11) . . . . ?
O11 Zr3 Zr4 O1 115.21(13) . . . . ?
O12 Zr3 Zr4 O1 -118.36(13) . . . . ?
N3 Zr3 Zr4 O1 -67.26(17) . . . . ?
N4 Zr3 Zr4 O1 148.28(13) . . . . ?
Zr2 Zr3 Zr4 O1 26.43(9) . . . . ?
O9 Zr3 Zr4 N6 -135.3(2) . . . . ?
O10 Zr3 Zr4 N6 118.5(2) . . . . ?
O8 Zr3 Zr4 N6 -23.2(2) . . . . ?
O11 Zr3 Zr4 N6 50.0(2) . . . . ?
O12 Zr3 Zr4 N6 176.4(2) . . . . ?
O1 Zr3 Zr4 N6 -65.2(2) . . . . ?
N3 Zr3 Zr4 N6 -132.5(2) . . . . ?
N4 Zr3 Zr4 N6 83.1(2) . . . . ?
Zr2 Zr3 Zr4 N6 -38.77(19) . . . . ?
O9 Zr3 Zr4 N5 78.41(12) . . . . ?
O10 Zr3 Zr4 N5 -27.78(12) . . . . ?
O8 Zr3 Zr4 N5 -169.48(11) . . . . ?
O11 Zr3 Zr4 N5 -96.24(13) . . . . ?
O12 Zr3 Zr4 N5 30.18(13) . . . . ?
O1 Zr3 Zr4 N5 148.55(12) . . . . ?
N3 Zr3 Zr4 N5 81.29(17) . . . . ?
N4 Zr3 Zr4 N5 -63.17(14) . . . . ?
Zr2 Zr3 Zr4 N5 174.98(9) . . . . ?
O9 Zr3 Zr4 Zr1 -46.49(9) . . . . ?
O10 Zr3 Zr4 Zr1 -152.68(8) . . . . ?
O8 Zr3 Zr4 Zr1 65.62(7) . . . . ?
O11 Zr3 Zr4 Zr1 138.86(10) . . . . ?
O12 Zr3 Zr4 Zr1 -94.72(10) . . . . ?
O1 Zr3 Zr4 Zr1 23.65(9) . . . . ?
N3 Zr3 Zr4 Zr1 -43.61(15) . . . . ?
N4 Zr3 Zr4 Zr1 171.93(10) . . . . ?
Zr2 Zr3 Zr4 Zr1 50.079(10) . . . . ?
O2 Zr1 Zr4 O14 -179.88(11) . . . . ?
O3 Zr1 Zr4 O14 -72.46(11) . . . . ?
O4 Zr1 Zr4 O14 13.84(10) . . . . ?
O15 Zr1 Zr4 O14 -99.35(14) . . . . ?
O5 Zr1 Zr4 O14 80.64(10) . . . . ?
O1 Zr1 Zr4 O14 87.54(13) . . . . ?
N1 Zr1 Zr4 O14 -46.59(16) . . . . ?
Zr2 Zr1 Zr4 O14 56.72(7) . . . . ?
O2 Zr1 Zr4 O13 -33.5(3) . . . . ?
O3 Zr1 Zr4 O13 73.9(2) . . . . ?
O4 Zr1 Zr4 O13 160.2(2) . . . . ?
O15 Zr1 Zr4 O13 47.0(3) . . . . ?
O5 Zr1 Zr4 O13 -133.0(2) . . . . ?
O1 Zr1 Zr4 O13 -126.1(3) . . . . ?
N1 Zr1 Zr4 O13 99.8(3) . . . . ?
Zr2 Zr1 Zr4 O13 -156.9(2) . . . . ?
O2 Zr1 Zr4 O12 21.98(11) . . . . ?
O3 Zr1 Zr4 O12 129.40(10) . . . . ?
O4 Zr1 Zr4 O12 -144.29(9) . . . . ?
O15 Zr1 Zr4 O12 102.52(13) . . . . ?
O5 Zr1 Zr4 O12 -77.49(9) . . . . ?
O1 Zr1 Zr4 O12 -70.60(12) . . . . ?
N1 Zr1 Zr4 O12 155.28(15) . . . . ?
Zr2 Zr1 Zr4 O12 -101.42(6) . . . . ?
O2 Zr1 Zr4 O15 -80.53(14) . . . . ?
O3 Zr1 Zr4 O15 26.89(14) . . . . ?
O4 Zr1 Zr4 O15 113.19(13) . . . . ?
O5 Zr1 Zr4 O15 179.99(13) . . . . ?
O1 Zr1 Zr4 O15 -173.12(15) . . . . ?
N1 Zr1 Zr4 O15 52.76(18) . . . . ?
Zr2 Zr1 Zr4 O15 156.06(11) . . . . ?
O2 Zr1 Zr4 O11 93.14(11) . . . . ?
O3 Zr1 Zr4 O11 -159.44(11) . . . . ?
O4 Zr1 Zr4 O11 -73.14(10) . . . . ?
O15 Zr1 Zr4 O11 173.67(14) . . . . ?
O5 Zr1 Zr4 O11 -6.34(10) . . . . ?
O1 Zr1 Zr4 O11 0.56(12) . . . . ?
N1 Zr1 Zr4 O11 -133.56(16) . . . . ?
Zr2 Zr1 Zr4 O11 -30.26(7) . . . . ?
O2 Zr1 Zr4 O1 92.58(13) . . . . ?
O3 Zr1 Zr4 O1 -160.00(13) . . . . ?
O4 Zr1 Zr4 O1 -73.70(12) . . . . ?
O15 Zr1 Zr4 O1 173.12(15) . . . . ?
O5 Zr1 Zr4 O1 -6.89(12) . . . . ?
N1 Zr1 Zr4 O1 -134.12(17) . . . . ?
Zr2 Zr1 Zr4 O1 -30.82(10) . . . . ?
O2 Zr1 Zr4 N6 -143.08(12) . . . . ?
O3 Zr1 Zr4 N6 -35.66(12) . . . . ?
O4 Zr1 Zr4 N6 50.64(11) . . . . ?
O15 Zr1 Zr4 N6 -62.55(14) . . . . ?
O5 Zr1 Zr4 N6 117.45(11) . . . . ?
O1 Zr1 Zr4 N6 124.34(13) . . . . ?
N1 Zr1 Zr4 N6 -9.78(16) . . . . ?
Zr2 Zr1 Zr4 N6 93.52(9) . . . . ?
O2 Zr1 Zr4 N5 -54.04(13) . . . . ?
O3 Zr1 Zr4 N5 53.38(13) . . . . ?
O4 Zr1 Zr4 N5 139.68(12) . . . . ?
O15 Zr1 Zr4 N5 26.50(15) . . . . ?
O5 Zr1 Zr4 N5 -153.51(12) . . . . ?
O1 Zr1 Zr4 N5 -146.62(14) . . . . ?
N1 Zr1 Zr4 N5 79.26(17) . . . . ?
Zr2 Zr1 Zr4 N5 -177.44(10) . . . . ?
O2 Zr1 Zr4 Zr3 65.29(8) . . . . ?
O3 Zr1 Zr4 Zr3 172.71(8) . . . . ?
O4 Zr1 Zr4 Zr3 -100.99(7) . . . . ?
O15 Zr1 Zr4 Zr3 145.82(11) . . . . ?
O5 Zr1 Zr4 Zr3 -34.19(7) . . . . ?
O1 Zr1 Zr4 Zr3 -27.29(10) . . . . ?
N1 Zr1 Zr4 Zr3 -161.42(14) . . . . ?
Zr2 Zr1 Zr4 Zr3 -58.114(12) . . . . ?
O9 Zr3 O1 Zr4 117.49(10) . . . . ?
O10 Zr3 O1 Zr4 7.3(2) . . . . ?
O8 Zr3 O1 Zr4 -137.97(10) . . . . ?
O11 Zr3 O1 Zr4 -41.09(8) . . . . ?
O12 Zr3 O1 Zr4 38.58(8) . . . . ?
N3 Zr3 O1 Zr4 144.58(10) . . . . ?
N4 Zr3 O1 Zr4 -80.0(2) . . . . ?
Zr2 Zr3 O1 Zr4 -135.56(13) . . . . ?
O9 Zr3 O1 Zr1 1.37(17) . . . . ?
O10 Zr3 O1 Zr1 -108.8(2) . . . . ?
O8 Zr3 O1 Zr1 105.91(17) . . . . ?
O11 Zr3 O1 Zr1 -157.21(18) . . . . ?
O12 Zr3 O1 Zr1 -77.54(16) . . . . ?
N3 Zr3 O1 Zr1 28.5(2) . . . . ?
N4 Zr3 O1 Zr1 163.9(2) . . . . ?
Zr4 Zr3 O1 Zr1 -116.12(19) . . . . ?
Zr2 Zr3 O1 Zr1 108.32(19) . . . . ?
O9 Zr3 O1 Zr2 -106.94(11) . . . . ?
O10 Zr3 O1 Zr2 142.86(17) . . . . ?
O8 Zr3 O1 Zr2 -2.40(9) . . . . ?
O11 Zr3 O1 Zr2 94.47(11) . . . . ?
O12 Zr3 O1 Zr2 174.14(12) . . . . ?
N3 Zr3 O1 Zr2 -79.85(13) . . . . ?
N4 Zr3 O1 Zr2 55.6(3) . . . . ?
Zr4 Zr3 O1 Zr2 135.56(13) . . . . ?
O14 Zr4 O1 Zr3 123.72(10) . . . . ?
O13 Zr4 O1 Zr3 10.6(2) . . . . ?
O12 Zr4 O1 Zr3 -39.07(8) . . . . ?
O15 Zr4 O1 Zr3 -135.89(10) . . . . ?
O11 Zr4 O1 Zr3 40.47(9) . . . . ?
N6 Zr4 O1 Zr3 150.78(11) . . . . ?
N5 Zr4 O1 Zr3 -70.7(2) . . . . ?
Zr1 Zr4 O1 Zr3 -140.10(14) . . . . ?
O14 Zr4 O1 Zr1 -96.18(11) . . . . ?
O13 Zr4 O1 Zr1 150.67(15) . . . . ?
O12 Zr4 O1 Zr1 101.03(11) . . . . ?
O15 Zr4 O1 Zr1 4.20(9) . . . . ?
O11 Zr4 O1 Zr1 -179.44(13) . . . . ?
N6 Zr4 O1 Zr1 -69.13(14) . . . . ?
N5 Zr4 O1 Zr1 69.4(2) . . . . ?
Zr3 Zr4 O1 Zr1 140.10(14) . . . . ?
O14 Zr4 O1 Zr2 10.70(16) . . . . ?
O13 Zr4 O1 Zr2 -102.4(2) . . . . ?
O12 Zr4 O1 Zr2 -152.09(17) . . . . ?
O15 Zr4 O1 Zr2 111.08(16) . . . . ?
O11 Zr4 O1 Zr2 -72.55(15) . . . . ?
N6 Zr4 O1 Zr2 37.8(2) . . . . ?
N5 Zr4 O1 Zr2 176.29(16) . . . . ?
Zr3 Zr4 O1 Zr2 -113.02(17) . . . . ?
Zr1 Zr4 O1 Zr2 106.88(18) . . . . ?
O2 Zr1 O1 Zr3 9.98(19) . . . . ?
O3 Zr1 O1 Zr3 146.59(16) . . . . ?
O4 Zr1 O1 Zr3 -151.14(18) . . . . ?
O15 Zr1 O1 Zr3 107.13(17) . . . . ?
O5 Zr1 O1 Zr3 -75.38(16) . . . . ?
N1 Zr1 O1 Zr3 -134.5(2) . . . . ?
Zr2 Zr1 O1 Zr3 -113.41(18) . . . . ?
Zr4 Zr1 O1 Zr3 111.3(2) . . . . ?
O2 Zr1 O1 Zr4 -101.33(12) . . . . ?
O3 Zr1 O1 Zr4 35.3(2) . . . . ?
O4 Zr1 O1 Zr4 97.56(11) . . . . ?
O15 Zr1 O1 Zr4 -4.18(9) . . . . ?
O5 Zr1 O1 Zr4 173.32(12) . . . . ?
N1 Zr1 O1 Zr4 114.2(2) . . . . ?
Zr2 Zr1 O1 Zr4 135.28(13) . . . . ?
O2 Zr1 O1 Zr2 123.39(10) . . . . ?
O3 Zr1 O1 Zr2 -100.00(17) . . . . ?
O4 Zr1 O1 Zr2 -37.72(9) . . . . ?
O15 Zr1 O1 Zr2 -139.46(10) . . . . ?
O5 Zr1 O1 Zr2 38.04(8) . . . . ?
N1 Zr1 O1 Zr2 -21.1(3) . . . . ?
Zr4 Zr1 O1 Zr2 -135.28(13) . . . . ?
O7 Zr2 O1 Zr3 -96.20(12) . . . . ?
O6 Zr2 O1 Zr3 40.8(2) . . . . ?
O4 Zr2 O1 Zr3 177.26(12) . . . . ?
O8 Zr2 O1 Zr3 2.40(9) . . . . ?
O5 Zr2 O1 Zr3 101.11(11) . . . . ?
N2 Zr2 O1 Zr3 124.9(2) . . . . ?
Zr1 Zr2 O1 Zr3 139.22(13) . . . . ?
O7 Zr2 O1 Zr4 11.73(18) . . . . ?
O6 Zr2 O1 Zr4 148.76(16) . . . . ?
O4 Zr2 O1 Zr4 -74.81(15) . . . . ?
O8 Zr2 O1 Zr4 110.33(16) . . . . ?
O5 Zr2 O1 Zr4 -150.96(17) . . . . ?
N2 Zr2 O1 Zr4 -127.2(2) . . . . ?
Zr1 Zr2 O1 Zr4 -112.85(17) . . . . ?
Zr3 Zr2 O1 Zr4 107.93(18) . . . . ?
O7 Zr2 O1 Zr1 124.58(10) . . . . ?
O6 Zr2 O1 Zr1 -98.39(17) . . . . ?
O4 Zr2 O1 Zr1 38.04(9) . . . . ?
O8 Zr2 O1 Zr1 -136.82(10) . . . . ?
O5 Zr2 O1 Zr1 -38.11(8) . . . . ?
N2 Zr2 O1 Zr1 -14.3(3) . . . . ?
Zr3 Zr2 O1 Zr1 -139.22(13) . . . . ?
O3 Zr1 O2 C1 78.9(9) . . . . ?
O4 Zr1 O2 C1 -31.7(11) . . . . ?
O15 Zr1 O2 C1 161.7(9) . . . . ?
O5 Zr1 O2 C1 -49.5(9) . . . . ?
O1 Zr1 O2 C1 -123.1(9) . . . . ?
N1 Zr1 O2 C1 41.8(9) . . . . ?
Zr2 Zr1 O2 C1 -76.5(9) . . . . ?
Zr4 Zr1 O2 C1 -162.6(9) . . . . ?
Zr1 O2 C1 C2 -99.8(9) . . . . ?
O2 C1 C2 C3 59.7(5) . . . . ?
C1 C2 C3 C4 174.9(4) . . . . ?
O2 Zr1 O3 N1 -87.61(18) . . . . ?
O4 Zr1 O3 N1 75.54(18) . . . . ?
O15 Zr1 O3 N1 171.09(18) . . . . ?
O5 Zr1 O3 N1 8.1(2) . . . . ?
O1 Zr1 O3 N1 133.36(19) . . . . ?
Zr2 Zr1 O3 N1 65.67(19) . . . . ?
Zr4 Zr1 O3 N1 155.75(15) . . . . ?
Zr1 O3 N1 C5 177.6(3) . . . . ?
O2 Zr1 N1 C5 -69(2) . . . . ?
O3 Zr1 N1 C5 -164(2) . . . . ?
O4 Zr1 N1 C5 94(2) . . . . ?
O15 Zr1 N1 C5 -174(2) . . . . ?
O5 Zr1 N1 C5 22(2) . . . . ?
O1 Zr1 N1 C5 78(2) . . . . ?
Zr2 Zr1 N1 C5 62(2) . . . . ?
Zr4 Zr1 N1 C5 154(2) . . . . ?
O2 Zr1 N1 O3 95.65(18) . . . . ?
O4 Zr1 N1 O3 -101.82(18) . . . . ?
O15 Zr1 N1 O3 -10.0(2) . . . . ?
O5 Zr1 N1 O3 -173.60(17) . . . . ?
O1 Zr1 N1 O3 -117.9(2) . . . . ?
Zr2 Zr1 N1 O3 -133.50(15) . . . . ?
Zr4 Zr1 N1 O3 -41.6(2) . . . . ?
O3 N1 C5 C10 176.1(3) . . . . ?
Zr1 N1 C5 C10 -21(2) . . . . ?
O3 N1 C5 C6 -3.1(6) . . . . ?
Zr1 N1 C5 C6 160.2(19) . . . . ?
N1 C5 C6 C7 133.2(4) . . . . ?
C10 C5 C6 C7 -46.0(5) . . . . ?
C5 C6 C7 C8 47.9(5) . . . . ?
C6 C7 C8 C9 -57.2(5) . . . . ?
C7 C8 C9 C10 61.3(5) . . . . ?
N1 C5 C10 C9 -129.9(4) . . . . ?
C6 C5 C10 C9 49.3(5) . . . . ?
C8 C9 C10 C5 -55.2(4) . . . . ?
O7 Zr2 O4 C11 46.8(3) . . . . ?
O6 Zr2 O4 C11 -54.6(3) . . . . ?
O8 Zr2 O4 C11 161.5(3) . . . . ?
O5 Zr2 O4 C11 -129.0(3) . . . . ?
O1 Zr2 O4 C11 152.9(3) . . . . ?
N2 Zr2 O4 C11 -45.7(3) . . . . ?
Zr1 Zr2 O4 C11 -167.8(3) . . . . ?
Zr3 Zr2 O4 C11 154.7(3) . . . . ?
O7 Zr2 O4 Zr1 -145.44(11) . . . . ?
O6 Zr2 O4 Zr1 113.22(12) . . . . ?
O8 Zr2 O4 Zr1 -30.7(2) . . . . ?
O5 Zr2 O4 Zr1 38.77(9) . . . . ?
O1 Zr2 O4 Zr1 -39.30(9) . . . . ?
N2 Zr2 O4 Zr1 122.12(11) . . . . ?
Zr3 Zr2 O4 Zr1 -37.52(10) . . . . ?
O2 Zr1 O4 C11 109.0(4) . . . . ?
O3 Zr1 O4 C11 -2.5(3) . . . . ?
O15 Zr1 O4 C11 -84.2(3) . . . . ?
O5 Zr1 O4 C11 127.7(3) . . . . ?
O1 Zr1 O4 C11 -153.8(3) . . . . ?
N1 Zr1 O4 C11 33.6(3) . . . . ?
Zr2 Zr1 O4 C11 166.5(4) . . . . ?
Zr4 Zr1 O4 C11 -116.5(3) . . . . ?
O2 Zr1 O4 Zr2 -57.6(4) . . . . ?
O3 Zr1 O4 Zr2 -169.03(10) . . . . ?
O15 Zr1 O4 Zr2 109.24(10) . . . . ?
O5 Zr1 O4 Zr2 -38.84(9) . . . . ?
O1 Zr1 O4 Zr2 39.63(9) . . . . ?
N1 Zr1 O4 Zr2 -132.94(11) . . . . ?
Zr4 Zr1 O4 Zr2 76.92(7) . . . . ?
Zr2 O4 C11 C12 -124.6(3) . . . . ?
Zr1 O4 C11 C12 72.7(4) . . . . ?
O4 C11 C12 C13 176.0(3) . . . . ?
C11 C12 C13 C14 62.5(5) . . . . ?
O7 Zr2 O5 C15 168.2(3) . . . . ?
O6 Zr2 O5 C15 52.5(3) . . . . ?
O4 Zr2 O5 C15 -177.0(3) . . . . ?
O8 Zr2 O5 C15 -29.4(3) . . . . ?
O1 Zr2 O5 C15 -100.3(3) . . . . ?
N2 Zr2 O5 C15 89.1(3) . . . . ?
Zr1 Zr2 O5 C15 -138.9(3) . . . . ?
Zr3 Zr2 O5 C15 -63.5(2) . . . . ?
O7 Zr2 O5 Zr1 -52.9(4) . . . . ?
O6 Zr2 O5 Zr1 -168.63(10) . . . . ?
O4 Zr2 O5 Zr1 -38.07(9) . . . . ?
O8 Zr2 O5 Zr1 109.53(9) . . . . ?
O1 Zr2 O5 Zr1 38.66(8) . . . . ?
N2 Zr2 O5 Zr1 -131.96(11) . . . . ?
Zr3 Zr2 O5 Zr1 75.43(7) . . . . ?
O2 Zr1 O5 C15 -10.2(3) . . . . ?
O3 Zr1 O5 C15 -108.7(3) . . . . ?
O4 Zr1 O5 C15 175.5(3) . . . . ?
O15 Zr1 O5 C15 103.0(3) . . . . ?
O1 Zr1 O5 C15 98.7(3) . . . . ?
N1 Zr1 O5 C15 -103.8(3) . . . . ?
Zr2 Zr1 O5 C15 137.6(3) . . . . ?
Zr4 Zr1 O5 C15 103.0(2) . . . . ?
O2 Zr1 O5 Zr2 -147.87(11) . . . . ?
O3 Zr1 O5 Zr2 113.69(12) . . . . ?
O4 Zr1 O5 Zr2 37.83(9) . . . . ?
O15 Zr1 O5 Zr2 -34.6(2) . . . . ?
O1 Zr1 O5 Zr2 -38.92(9) . . . . ?
N1 Zr1 O5 Zr2 118.58(11) . . . . ?
Zr4 Zr1 O5 Zr2 -34.60(9) . . . . ?
Zr2 O5 C15 C16 -133.0(3) . . . . ?
Zr1 O5 C15 C16 101.5(3) . . . . ?
O5 C15 C16 C17 66.8(4) . . . . ?
C15 C16 C17 C18 174.6(3) . . . . ?
O7 Zr2 O6 N2 -83.23(18) . . . . ?
O4 Zr2 O6 N2 14.9(2) . . . . ?
O8 Zr2 O6 N2 175.05(18) . . . . ?
O5 Zr2 O6 N2 81.67(18) . . . . ?
O1 Zr2 O6 N2 138.24(19) . . . . ?
Zr1 Zr2 O6 N2 71.23(19) . . . . ?
Zr3 Zr2 O6 N2 164.34(15) . . . . ?
Zr2 O6 N2 C19 -175.3(3) . . . . ?
O7 Zr2 N2 C19 -116(2) . . . . ?
O6 Zr2 N2 C19 144(2) . . . . ?
O4 Zr2 N2 C19 -24(2) . . . . ?
O8 Zr2 N2 C19 139(2) . . . . ?
O5 Zr2 N2 C19 48(2) . . . . ?
O1 Zr2 N2 C19 25(3) . . . . ?
Zr1 Zr2 N2 C19 14(2) . . . . ?
Zr3 Zr2 N2 C19 115(2) . . . . ?
O7 Zr2 N2 O6 100.22(18) . . . . ?
O4 Zr2 N2 O6 -168.28(17) . . . . ?
O8 Zr2 N2 O6 -5.6(2) . . . . ?
O5 Zr2 N2 O6 -96.12(17) . . . . ?
O1 Zr2 N2 O6 -119.0(2) . . . . ?
Zr1 Zr2 N2 O6 -129.81(15) . . . . ?
Zr3 Zr2 N2 O6 -29.3(3) . . . . ?
O6 N2 C19 C20 177.3(3) . . . . ?
Zr2 N2 C19 C20 35(3) . . . . ?
O6 N2 C19 C24 -1.8(6) . . . . ?
Zr2 N2 C19 C24 -144(2) . . . . ?
N2 C19 C20 C21 131.4(4) . . . . ?
C24 C19 C20 C21 -49.4(5) . . . . ?
C19 C20 C21 C22 52.8(5) . . . . ?
C20 C21 C22 C23 -58.2(5) . . . . ?
C21 C22 C23 C24 58.2(5) . . . . ?
N2 C19 C24 C23 -132.1(4) . . . . ?
C20 C19 C24 C23 48.8(5) . . . . ?
C22 C23 C24 C19 -52.0(5) . . . . ?
O6 Zr2 O7 C25 104.7(8) . . . . ?
O4 Zr2 O7 C25 -23.9(8) . . . . ?
O8 Zr2 O7 C25 -171.8(8) . . . . ?
O5 Zr2 O7 C25 -9.8(11) . . . . ?
O1 Zr2 O7 C25 -96.6(8) . . . . ?
N2 Zr2 O7 C25 68.1(8) . . . . ?
Zr1 Zr2 O7 C25 -52.0(9) . . . . ?
Zr3 Zr2 O7 C25 -135.5(8) . . . . ?
Zr2 O7 C25 C26B -78.7(11) . . . . ?
Zr2 O7 C25 C26 -125.8(8) . . . . ?
O7 C25 C26 C27 59.5(7) . . . . ?
C26B C25 C26 C27 -42.6(9) . . . . ?
O7 C25 C26B C27 -49.8(14) . . . . ?
C26 C25 C26B C27 46.1(9) . . . . ?
C25 C26B C27 C28 -140.1(10) . . . . ?
C25 C26B C27 C26 -46.6(9) . . . . ?
C25 C26 C27 C26B 43.1(9) . . . . ?
C25 C26 C27 C28 166.4(6) . . . . ?
O9 Zr3 O8 C29 -89.2(3) . . . . ?
O10 Zr3 O8 C29 24.7(3) . . . . ?
O11 Zr3 O8 C29 113.9(3) . . . . ?
O12 Zr3 O8 C29 178.3(2) . . . . ?
O1 Zr3 O8 C29 -176.0(3) . . . . ?
N3 Zr3 O8 C29 -57.0(3) . . . . ?
N4 Zr3 O8 C29 25.2(3) . . . . ?
Zr4 Zr3 O8 C29 155.1(3) . . . . ?
Zr2 Zr3 O8 C29 -178.5(3) . . . . ?
O9 Zr3 O8 Zr2 89.32(13) . . . . ?
O10 Zr3 O8 Zr2 -156.79(11) . . . . ?
O11 Zr3 O8 Zr2 -67.53(12) . . . . ?
O12 Zr3 O8 Zr2 -3.2(2) . . . . ?
O1 Zr3 O8 Zr2 2.53(10) . . . . ?
N3 Zr3 O8 Zr2 121.56(13) . . . . ?
N4 Zr3 O8 Zr2 -156.28(12) . . . . ?
Zr4 Zr3 O8 Zr2 -26.34(11) . . . . ?
O7 Zr2 O8 C29 -81.0(3) . . . . ?
O6 Zr2 O8 C29 15.5(3) . . . . ?
O4 Zr2 O8 C29 167.5(2) . . . . ?
O5 Zr2 O8 C29 104.1(3) . . . . ?
O1 Zr2 O8 C29 176.1(3) . . . . ?
N2 Zr2 O8 C29 18.8(3) . . . . ?
Zr1 Zr2 O8 C29 146.4(2) . . . . ?
Zr3 Zr2 O8 C29 178.6(3) . . . . ?
O7 Zr2 O8 Zr3 100.37(12) . . . . ?
O6 Zr2 O8 Zr3 -163.16(13) . . . . ?
O4 Zr2 O8 Zr3 -11.1(2) . . . . ?
O5 Zr2 O8 Zr3 -74.55(12) . . . . ?
O1 Zr2 O8 Zr3 -2.51(10) . . . . ?
N2 Zr2 O8 Zr3 -159.77(11) . . . . ?
Zr1 Zr2 O8 Zr3 -32.19(11) . . . . ?
Zr3 O8 C29 C30 -109.1(3) . . . . ?
Zr2 O8 C29 C30 72.5(4) . . . . ?
O8 C29 C30 C31 -179.1(3) . . . . ?
C29 C30 C31 C32 -175.6(4) . . . . ?
O10 Zr3 O9 N3 -70.45(19) . . . . ?
O8 Zr3 O9 N3 63.7(2) . . . . ?
O11 Zr3 O9 N3 -174.7(2) . . . . ?
O12 Zr3 O9 N3 -152.1(2) . . . . ?
O1 Zr3 O9 N3 136.71(19) . . . . ?
N4 Zr3 O9 N3 -35.3(2) . . . . ?
Zr4 Zr3 O9 N3 177.28(16) . . . . ?
Zr2 Zr3 O9 N3 100.05(18) . . . . ?
Zr3 O9 N3 C33 174.7(3) . . . . ?
O9 Zr3 N3 C33 -135(3) . . . . ?
O10 Zr3 N3 C33 -24(3) . . . . ?
O8 Zr3 N3 C33 105(3) . . . . ?
O11 Zr3 N3 C33 30(3) . . . . ?
O12 Zr3 N3 C33 -106(3) . . . . ?
O1 Zr3 N3 C33 175(3) . . . . ?
N4 Zr3 N3 C33 12(3) . . . . ?
Zr4 Zr3 N3 C33 -140(3) . . . . ?
Zr2 Zr3 N3 C33 136(3) . . . . ?
O10 Zr3 N3 O9 110.86(19) . . . . ?
O8 Zr3 N3 O9 -119.50(19) . . . . ?
O11 Zr3 N3 O9 165.0(6) . . . . ?
O12 Zr3 N3 O9 29.8(2) . . . . ?
O1 Zr3 N3 O9 -50.0(2) . . . . ?
N4 Zr3 N3 O9 147.5(2) . . . . ?
Zr4 Zr3 N3 O9 -4.6(3) . . . . ?
Zr2 Zr3 N3 O9 -88.64(18) . . . . ?
O9 N3 C33 C34 3.1(6) . . . . ?
Zr3 N3 C33 C34 136(2) . . . . ?
O9 N3 C33 C38 179.1(3) . . . . ?
Zr3 N3 C33 C38 -48(3) . . . . ?
N3 C33 C34 C35 124.6(4) . . . . ?
C38 C33 C34 C35 -51.4(5) . . . . ?
C33 C34 C35 C36 51.9(5) . . . . ?
C34 C35 C36 C37 -56.7(5) . . . . ?
C35 C36 C37 C38 57.4(5) . . . . ?
N3 C33 C38 C37 -124.6(4) . . . . ?
C34 C33 C38 C37 51.6(5) . . . . ?
C36 C37 C38 C33 -52.7(5) . . . . ?
O9 Zr3 O10 N4 117.17(19) . . . . ?
O8 Zr3 O10 N4 0.8(2) . . . . ?
O11 Zr3 O10 N4 -89.39(19) . . . . ?
O12 Zr3 O10 N4 -164.22(19) . . . . ?
O1 Zr3 O10 N4 -134.5(2) . . . . ?
N3 Zr3 O10 N4 83.02(19) . . . . ?
Zr4 Zr3 O10 N4 -129.17(17) . . . . ?
Zr2 Zr3 O10 N4 -37.1(3) . . . . ?
Zr3 O10 N4 C39 -173.4(4) . . . . ?
O9 Zr3 N4 C39 52(2) . . . . ?
O10 Zr3 N4 C39 124(2) . . . . ?
O8 Zr3 N4 C39 -55(2) . . . . ?
O11 Zr3 N4 C39 -146(2) . . . . ?
O12 Zr3 N4 C39 142(2) . . . . ?
O1 Zr3 N4 C39 -109(2) . . . . ?
N3 Zr3 N4 C39 31(2) . . . . ?
Zr4 Zr3 N4 C39 -168(2) . . . . ?
Zr2 Zr3 N4 C39 -71(2) . . . . ?
O9 Zr3 N4 O10 -72.7(2) . . . . ?
O8 Zr3 N4 O10 -179.34(18) . . . . ?
O11 Zr3 N4 O10 89.80(19) . . . . ?
O12 Zr3 N4 O10 17.9(2) . . . . ?
O1 Zr3 N4 O10 126.3(2) . . . . ?
N3 Zr3 N4 O10 -93.00(19) . . . . ?
Zr4 Zr3 N4 O10 67.8(2) . . . . ?
Zr2 Zr3 N4 O10 164.15(15) . . . . ?
O10 N4 C39 C44 -2.8(6) . . . . ?
Zr3 N4 C39 C44 -124(2) . . . . ?
O10 N4 C39 C40 175.6(4) . . . . ?
Zr3 N4 C39 C40 54(3) . . . . ?
N4 C39 C40 C41 133.1(4) . . . . ?
C44 C39 C40 C41 -48.4(6) . . . . ?
C39 C40 C41 C42 51.8(6) . . . . ?
C40 C41 C42 C43 -56.6(6) . . . . ?
C41 C42 C43 C44 57.1(6) . . . . ?
N4 C39 C44 C43 -134.6(4) . . . . ?
C40 C39 C44 C43 47.1(6) . . . . ?
C42 C43 C44 C39 -51.1(5) . . . . ?
O9 Zr3 O11 C45B -164.6(9) . . . . ?
O10 Zr3 O11 C45B 88.8(9) . . . . ?
O8 Zr3 O11 C45B -40.3(9) . . . . ?
O12 Zr3 O11 C45B 172.2(9) . . . . ?
O1 Zr3 O11 C45B -112.3(9) . . . . ?
N3 Zr3 O11 C45B 34.9(12) . . . . ?
N4 Zr3 O11 C45B 52.2(9) . . . . ?
Zr4 Zr3 O11 C45B -153.6(9) . . . . ?
Zr2 Zr3 O11 C45B -73.6(9) . . . . ?
O9 Zr3 O11 C45 145.4(4) . . . . ?
O10 Zr3 O11 C45 38.8(4) . . . . ?
O8 Zr3 O11 C45 -90.3(4) . . . . ?
O12 Zr3 O11 C45 122.3(4) . . . . ?
O1 Zr3 O11 C45 -162.3(4) . . . . ?
N3 Zr3 O11 C45 -15.1(9) . . . . ?
N4 Zr3 O11 C45 2.2(4) . . . . ?
Zr4 Zr3 O11 C45 156.4(4) . . . . ?
Zr2 Zr3 O11 C45 -123.6(4) . . . . ?
O9 Zr3 O11 Zr4 -11.0(3) . . . . ?
O10 Zr3 O11 Zr4 -117.57(10) . . . . ?
O8 Zr3 O11 Zr4 113.33(10) . . . . ?
O12 Zr3 O11 Zr4 -34.13(9) . . . . ?
O1 Zr3 O11 Zr4 41.35(8) . . . . ?
N3 Zr3 O11 Zr4 -171.5(6) . . . . ?
N4 Zr3 O11 Zr4 -154.17(11) . . . . ?
Zr2 Zr3 O11 Zr4 79.99(7) . . . . ?
O14 Zr4 O11 C45B 12.0(9) . . . . ?
O13 Zr4 O11 C45B -86.4(9) . . . . ?
O12 Zr4 O11 C45B -175.6(9) . . . . ?
O15 Zr4 O11 C45B 113.9(9) . . . . ?
O1 Zr4 O11 C45B 108.1(9) . . . . ?
N6 Zr4 O11 C45B -6.9(9) . . . . ?
N5 Zr4 O11 C45B -101.2(9) . . . . ?
Zr3 Zr4 O11 C45B 149.7(9) . . . . ?
Zr1 Zr4 O11 C45B 107.8(9) . . . . ?
O14 Zr4 O11 C45 63.4(4) . . . . ?
O13 Zr4 O11 C45 -35.0(3) . . . . ?
O12 Zr4 O11 C45 -124.3(4) . . . . ?
O15 Zr4 O11 C45 165.3(3) . . . . ?
O1 Zr4 O11 C45 159.5(4) . . . . ?
N6 Zr4 O11 C45 44.5(4) . . . . ?
N5 Zr4 O11 C45 -49.9(4) . . . . ?
Zr3 Zr4 O11 C45 -159.0(4) . . . . ?
Zr1 Zr4 O11 C45 159.1(3) . . . . ?
O14 Zr4 O11 Zr3 -137.65(11) . . . . ?
O13 Zr4 O11 Zr3 123.96(10) . . . . ?
O12 Zr4 O11 Zr3 34.69(9) . . . . ?
O15 Zr4 O11 Zr3 -35.75(19) . . . . ?
O1 Zr4 O11 Zr3 -41.55(9) . . . . ?
N6 Zr4 O11 Zr3 -156.54(10) . . . . ?
N5 Zr4 O11 Zr3 109.10(11) . . . . ?
Zr1 Zr4 O11 Zr3 -41.90(9) . . . . ?
C45B O11 C45 C46 22.5(11) . . . . ?
Zr3 O11 C45 C46 116.1(5) . . . . ?
Zr4 O11 C45 C46 -94.0(5) . . . . ?
O11 C45 C46 C47 -179.2(5) . . . . ?
C45 O11 C45B C46B -34.9(10) . . . . ?
Zr3 O11 C45B C46B -154.6(11) . . . . ?
Zr4 O11 C45B C46B 63.4(18) . . . . ?
O11 C45B C46B C47 170.6(12) . . . . ?
C45 C46 C47 C48 70.3(7) . . . . ?
C45 C46 C47 C46B -38.4(12) . . . . ?
C45B C46B C47 C48 -63.3(16) . . . . ?
C45B C46B C47 C46 26.1(9) . . . . ?
O14 Zr4 O12 C49 133.3(3) . . . . ?
O13 Zr4 O12 C49 28.6(3) . . . . ?
O15 Zr4 O12 C49 -102.2(3) . . . . ?
O11 Zr4 O12 C49 112.3(3) . . . . ?
O1 Zr4 O12 C49 -173.7(3) . . . . ?
N6 Zr4 O12 C49 -27.2(6) . . . . ?
N5 Zr4 O12 C49 -8.0(3) . . . . ?
Zr3 Zr4 O12 C49 146.6(3) . . . . ?
Zr1 Zr4 O12 C49 -136.9(3) . . . . ?
O14 Zr4 O12 Zr3 -13.3(3) . . . . ?
O13 Zr4 O12 Zr3 -117.98(10) . . . . ?
O15 Zr4 O12 Zr3 111.21(9) . . . . ?
O11 Zr4 O12 Zr3 -34.35(9) . . . . ?
O1 Zr4 O12 Zr3 39.68(8) . . . . ?
N6 Zr4 O12 Zr3 -173.8(4) . . . . ?
N5 Zr4 O12 Zr3 -154.63(11) . . . . ?
Zr1 Zr4 O12 Zr3 76.45(7) . . . . ?
O9 Zr3 O12 C49 74.9(3) . . . . ?
O10 Zr3 O12 C49 -25.1(3) . . . . ?
O8 Zr3 O12 C49 175.3(2) . . . . ?
O11 Zr3 O12 C49 -115.7(3) . . . . ?
O1 Zr3 O12 C49 169.5(3) . . . . ?
N3 Zr3 O12 C49 57.5(3) . . . . ?
N4 Zr3 O12 C49 -35.7(3) . . . . ?
Zr4 Zr3 O12 C49 -150.7(3) . . . . ?
Zr2 Zr3 O12 C49 173.3(2) . . . . ?
O9 Zr3 O12 Zr4 -134.39(11) . . . . ?
O10 Zr3 O12 Zr4 125.60(11) . . . . ?
O8 Zr3 O12 Zr4 -34.1(2) . . . . ?
O11 Zr3 O12 Zr4 34.99(9) . . . . ?
O1 Zr3 O12 Zr4 -39.84(9) . . . . ?
N3 Zr3 O12 Zr4 -151.86(10) . . . . ?
N4 Zr3 O12 Zr4 114.97(11) . . . . ?
Zr2 Zr3 O12 Zr4 -36.04(9) . . . . ?
Zr4 O12 C49 C50 89.9(4) . . . . ?
Zr3 O12 C49 C50 -131.5(3) . . . . ?
O12 C49 C50 C51 60.6(4) . . . . ?
C49 C50 C51 C52 169.2(3) . . . . ?
O14 Zr4 O13 N5 118.45(17) . . . . ?
O12 Zr4 O13 N5 -82.70(17) . . . . ?
O15 Zr4 O13 N5 6.5(2) . . . . ?
O11 Zr4 O13 N5 -157.54(18) . . . . ?
O1 Zr4 O13 N5 -129.3(2) . . . . ?
N6 Zr4 O13 N5 84.45(18) . . . . ?
Zr3 Zr4 O13 N5 -121.68(15) . . . . ?
Zr1 Zr4 O13 N5 -27.9(3) . . . . ?
Zr4 O13 N5 C53 179.1(3) . . . . ?
O14 Zr4 N5 C53 119(3) . . . . ?
O13 Zr4 N5 C53 -170(4) . . . . ?
O12 Zr4 N5 C53 -76(3) . . . . ?
O15 Zr4 N5 C53 15(3) . . . . ?
O11 Zr4 N5 C53 -145(3) . . . . ?
O1 Zr4 N5 C53 -45(4) . . . . ?
N6 Zr4 N5 C53 99(3) . . . . ?
Zr3 Zr4 N5 C53 -96(3) . . . . ?
Zr1 Zr4 N5 C53 0(3) . . . . ?
O14 Zr4 N5 O13 -71.10(19) . . . . ?
O12 Zr4 N5 O13 94.37(17) . . . . ?
O15 Zr4 N5 O13 -175.07(17) . . . . ?
O11 Zr4 N5 O13 25.2(2) . . . . ?
O1 Zr4 N5 O13 124.5(2) . . . . ?
N6 Zr4 N5 O13 -90.72(18) . . . . ?
Zr3 Zr4 N5 O13 74.18(17) . . . . ?
Zr1 Zr4 N5 O13 169.79(13) . . . . ?
O13 N5 C53 C58 -177.9(3) . . . . ?
Zr4 N5 C53 C58 -8(4) . . . . ?
O13 N5 C53 C54 2.3(5) . . . . ?
Zr4 N5 C53 C54 172(3) . . . . ?
N5 C53 C54 C55 130.6(4) . . . . ?
C58 C53 C54 C55 -49.2(4) . . . . ?
C53 C54 C55 C56 51.9(4) . . . . ?
C54 C55 C56 C57 -57.5(4) . . . . ?
C55 C56 C57 C58 57.1(4) . . . . ?
N5 C53 C58 C57 -130.0(4) . . . . ?
C54 C53 C58 C57 49.7(4) . . . . ?
C56 C57 C58 C53 -52.2(4) . . . . ?
O13 Zr4 O14 N6 -68.63(19) . . . . ?
O12 Zr4 O14 N6 -171.4(2) . . . . ?
O15 Zr4 O14 N6 65.69(19) . . . . ?
O11 Zr4 O14 N6 -151.06(19) . . . . ?
O1 Zr4 O14 N6 138.91(19) . . . . ?
N5 Zr4 O14 N6 -33.8(2) . . . . ?
Zr3 Zr4 O14 N6 178.56(16) . . . . ?
Zr1 Zr4 O14 N6 101.65(18) . . . . ?
Zr4 O14 N6 C59 174.8(4) . . . . ?
O14 Zr4 N6 C59 -149(2) . . . . ?
O13 Zr4 N6 C59 -37(2) . . . . ?
O12 Zr4 N6 C59 19(2) . . . . ?
O15 Zr4 N6 C59 95(2) . . . . ?
O11 Zr4 N6 C59 -116(2) . . . . ?
O1 Zr4 N6 C59 162(2) . . . . ?
N5 Zr4 N6 C59 0(2) . . . . ?
Zr3 Zr4 N6 C59 -152(2) . . . . ?
Zr1 Zr4 N6 C59 126(2) . . . . ?
O13 Zr4 N6 O14 111.83(19) . . . . ?
O12 Zr4 N6 O14 168.1(3) . . . . ?
O15 Zr4 N6 O14 -116.16(19) . . . . ?
O11 Zr4 N6 O14 32.7(2) . . . . ?
O1 Zr4 N6 O14 -49.5(2) . . . . ?
N5 Zr4 N6 O14 148.8(2) . . . . ?
Zr3 Zr4 N6 O14 -2.8(3) . . . . ?
Zr1 Zr4 N6 O14 -84.81(18) . . . . ?
O14 N6 C59 C64 -176.7(3) . . . . ?
Zr4 N6 C59 C64 -30(2) . . . . ?
O14 N6 C59 C60 -1.1(6) . . . . ?
Zr4 N6 C59 C60 145.5(18) . . . . ?
N6 C59 C60 C61 -124.1(5) . . . . ?
C64 C59 C60 C61 51.6(5) . . . . ?
C59 C60 C61 C62 -52.8(5) . . . . ?
C60 C61 C62 C63 58.6(6) . . . . ?
C61 C62 C63 C64 -58.3(5) . . . . ?
N6 C59 C64 C63 124.2(4) . . . . ?
C60 C59 C64 C63 -51.7(5) . . . . ?
C62 C63 C64 C59 53.0(5) . . . . ?
O14 Zr4 O15 C65 -82.7(3) . . . . ?
O13 Zr4 O15 C65 27.7(3) . . . . ?
O12 Zr4 O15 C65 115.3(3) . . . . ?
O11 Zr4 O15 C65 -179.3(2) . . . . ?
O1 Zr4 O15 C65 -173.6(3) . . . . ?
N6 Zr4 O15 C65 -49.6(3) . . . . ?
N5 Zr4 O15 C65 31.6(3) . . . . ?
Zr3 Zr4 O15 C65 156.5(2) . . . . ?
Zr1 Zr4 O15 C65 -169.2(3) . . . . ?
O14 Zr4 O15 Zr1 86.50(12) . . . . ?
O13 Zr4 O15 Zr1 -163.01(10) . . . . ?
O12 Zr4 O15 Zr1 -75.42(11) . . . . ?
O11 Zr4 O15 Zr1 -10.1(2) . . . . ?
O1 Zr4 O15 Zr1 -4.35(10) . . . . ?
N6 Zr4 O15 Zr1 119.60(13) . . . . ?
N5 Zr4 O15 Zr1 -159.12(12) . . . . ?
Zr3 Zr4 O15 Zr1 -34.23(11) . . . . ?
O2 Zr1 O15 C65 -80.4(3) . . . . ?
O3 Zr1 O15 C65 14.2(2) . . . . ?
O4 Zr1 O15 C65 103.7(3) . . . . ?
O5 Zr1 O15 C65 169.5(2) . . . . ?
O1 Zr1 O15 C65 173.9(3) . . . . ?
N1 Zr1 O15 C65 20.3(3) . . . . ?
Zr2 Zr1 O15 C65 145.4(2) . . . . ?
Zr4 Zr1 O15 C65 169.5(3) . . . . ?
O2 Zr1 O15 Zr4 110.08(12) . . . . ?
O3 Zr1 O15 Zr4 -155.28(13) . . . . ?
O4 Zr1 O15 Zr4 -65.78(12) . . . . ?
O5 Zr1 O15 Zr4 0.0(2) . . . . ?
O1 Zr1 O15 Zr4 4.35(10) . . . . ?
N1 Zr1 O15 Zr4 -149.21(11) . . . . ?
Zr2 Zr1 O15 Zr4 -24.13(11) . . . . ?
Zr4 O15 C65 C66 -124.2(3) . . . . ?
Zr1 O15 C65 C66 68.1(4) . . . . ?
O15 C65 C66 C67 -178.3(3) . . . . ?
C65 C66 C67 C68 175.5(3) . . . . ?
